data_4312039
loop_
_publ_author_name
'Laurence K. Thompson'
'Timothy L. Kelly'
'Louise N. Dawe'
'Hilde Grove'
'Martin T. Lemaire'
'Judith A. K. Howard'
'Elinor C. Spencer'
'Craig J. Matthews'
'Stuart T. Onions'
'Simon J. Coles'
'Peter N. Horton'
'Michael B. Hursthouse'
'Mark E. Light'

_publ_section_title
;
 Mixed Valence Mn(II)/Mn(III) [3 x 3] Grid Complexes: Structural,
 Electrochemical, Spectroscopic, and Magnetic Properties
;
_journal_name_full 'Inorganic Chemistry'
_journal_page_first 7605
_journal_page_last 7616
_journal_paper_doi 10.1021/ic040083a
_journal_volume 43
_journal_year 2004
_chemical_formula_sum 'C114 H122 Mn9 N60 O46'
_chemical_formula_weight 3563.18
_chemical_name_systematic
;
   ?
;
_space_group_IT_number 14
_symmetry_cell_setting monoclinic
_symmetry_space_group_name_Hall '-P 2yn'
_symmetry_space_group_name_H-M 'P 1 21/n 1'
_atom_sites_solution_hydrogens geom
_atom_sites_solution_primary direct
_atom_sites_solution_secondary difmap
_audit_creation_method SHELXL-97
_cell_angle_alpha 90.00
_cell_angle_beta 93.820(2)
_cell_angle_gamma 90.00
_cell_formula_units_Z 4
_cell_length_a 21.3083(19)
_cell_length_b 23.611(2)
_cell_length_c 32.178(3)
_cell_measurement_reflns_used 8132
_cell_measurement_temperature 193(2)
_cell_measurement_theta_max 25.732
_cell_measurement_theta_min 2.226
_cell_volume 16153(2)
_computing_cell_refinement 'Bruker SAINT (Bruker, 1997)'
_computing_data_collection 'Bruker SMART (Bruker, 1997)'
_computing_data_reduction 'Bruker SAINT (Bruker, 1997)'
_computing_molecular_graphics 'teXsan for Windows (MSC, 1997)'
_computing_publication_material 'teXsan for Windows (MSC, 1997)'
_computing_structure_refinement 'SHELXL-97 (Sheldrick, 1997)'
_computing_structure_solution 'SHELXS-97 (Sheldrick, 1990)'
_diffrn_ambient_temperature 193(2)
_diffrn_detector_area_resol_mean 8.192
_diffrn_measured_fraction_theta_full 0.992
_diffrn_measured_fraction_theta_max 0.992
_diffrn_measurement_device_type 'Bruker PLATFORM diffractometer/SMART 1000 CCD area detector'
_diffrn_measurement_method '\w scans'
_diffrn_radiation_monochromator graphite
_diffrn_radiation_source 'fine-focus sealed tube'
_diffrn_radiation_type MoK\a
_diffrn_radiation_wavelength 0.71073
_diffrn_reflns_av_R_equivalents 0.0828
_diffrn_reflns_av_sigmaI/netI 0.1065
_diffrn_reflns_limit_h_max 26
_diffrn_reflns_limit_h_min -18
_diffrn_reflns_limit_k_max 26
_diffrn_reflns_limit_k_min -29
_diffrn_reflns_limit_l_max 40
_diffrn_reflns_limit_l_min -40
_diffrn_reflns_number 87143
_diffrn_reflns_theta_full 26.46
_diffrn_reflns_theta_max 26.46
_diffrn_reflns_theta_min 1.07
_diffrn_standards_decay_% 0
_diffrn_standards_interval_count 0
_diffrn_standards_interval_time 0
_diffrn_standards_number 0
_exptl_absorpt_coefficient_mu 0.774
_exptl_absorpt_correction_T_max 0.7789
_exptl_absorpt_correction_T_min 0.6582
_exptl_absorpt_correction_type multi-scan
_exptl_absorpt_process_details 'SADABS (Sheldrick, 1996)'
_exptl_crystal_colour red-orange
_exptl_crystal_density_diffrn 1.465
_exptl_crystal_density_method 'not measured'
_exptl_crystal_description irregular
_exptl_crystal_F_000 7276
_exptl_crystal_size_max 0.59
_exptl_crystal_size_mid 0.36
_exptl_crystal_size_min 0.34
_refine_diff_density_max 1.877
_refine_diff_density_min -0.663
_refine_diff_density_rms 0.183
_refine_ls_extinction_method none
_refine_ls_goodness_of_fit_ref 1.041
_refine_ls_hydrogen_treatment mixed
_refine_ls_matrix_type full
_refine_ls_number_parameters 2021
_refine_ls_number_reflns 33083
_refine_ls_number_restraints 0
_refine_ls_restrained_S_all 1.041
_refine_ls_R_factor_all 0.1891
_refine_ls_R_factor_gt 0.1238
_refine_ls_shift/su_max 0.001
_refine_ls_shift/su_mean 0.000
_refine_ls_structure_factor_coef Fsqd
_refine_ls_weighting_details 'calc w=1/[\s^2^(Fo^2^)+(0.1862P)^2^+119.2141P] where P=(Fo^2^+2Fc^2^)/3'
_refine_ls_weighting_scheme calc
_refine_ls_wR_factor_gt 0.3370
_refine_ls_wR_factor_ref 0.3792
_reflns_number_gt 18513
_reflns_number_total 33083
_reflns_threshold_expression >2sigma(I)
_cod_data_source_file ic040083a_1.cif
_cod_data_source_block shelxl(1)
_cod_depositor_comments
;
The following automatic conversions were performed:
'_symmetry_cell_setting' value 'Monoclinic' changed to 'monoclinic'
according to '/home/saulius/struct/CIF-dictionaries/cif_core.dic'
dictionary named 'cif_core.dic' version 2.4.1 from 2010-06-29.

Automatic conversion script
Id: cif_fix_enum 1527 2010-12-29 10:47:43Z saulius 
;
_cod_original_cell_volume 16153(3)
_cod_database_code 4312039

loop_
_symmetry_equiv_pos_as_xyz
'x, y, z'
'-x+1/2, y+1/2, -z+1/2'
'-x, -y, -z'
'x-1/2, -y-1/2, z-1/2'

loop_
_atom_site_label
_atom_site_type_symbol
_atom_site_fract_x
_atom_site_fract_y
_atom_site_fract_z
_atom_site_U_iso_or_equiv
_atom_site_adp_type
_atom_site_occupancy
_atom_site_symmetry_multiplicity
_atom_site_calc_flag
_atom_site_refinement_flags
_atom_site_disorder_assembly
_atom_site_disorder_group
Mn1 Mn 0.54857(7) 0.30180(7) -0.10128(5) 0.0455(4) Uani 1 1 d . . .
Mn2 Mn 0.54527(6) 0.28270(6) 0.02113(4) 0.0353(3) Uani 1 1 d . . .
Mn3 Mn 0.54310(7) 0.21850(7) 0.13588(5) 0.0463(4) Uani 1 1 d . . .
Mn4 Mn 0.72411(6) 0.25504(6) -0.10367(4) 0.0347(3) Uani 1 1 d . . .
Mn5 Mn 0.72236(6) 0.23579(5) 0.01852(4) 0.0268(3) Uani 1 1 d . . .
Mn6 Mn 0.71932(6) 0.17271(6) 0.13300(4) 0.0321(3) Uani 1 1 d . . .
Mn7 Mn 0.90559(7) 0.25481(6) -0.10869(4) 0.0379(4) Uani 1 1 d . . .
Mn8 Mn 0.90345(6) 0.23881(6) 0.01376(4) 0.0311(3) Uani 1 1 d . . .
Mn9 Mn 0.90155(7) 0.18114(6) 0.13101(4) 0.0361(3) Uani 1 1 d . . .
O1 O 0.5591(3) 0.3314(3) -0.03640(19) 0.0417(16) Uani 1 1 d . . .
O2 O 0.5555(3) 0.2861(3) 0.0905(2) 0.0440(16) Uani 1 1 d . . .
O3 O 0.7287(3) 0.2855(3) -0.03856(17) 0.0318(13) Uani 1 1 d . . .
O4 O 0.7250(3) 0.2397(3) 0.08855(17) 0.0329(14) Uani 1 1 d . . .
O5 O 0.8985(3) 0.2870(3) -0.0452(2) 0.0374(15) Uani 1 1 d . . .
O6 O 0.8985(3) 0.2472(3) 0.08315(19) 0.0388(15) Uani 1 1 d . . .
O7 O 0.6217(3) 0.2389(3) -0.1027(2) 0.0426(16) Uani 1 1 d . . .
O8 O 0.8155(3) 0.2138(3) -0.10656(18) 0.0366(14) Uani 1 1 d . . .
O9 O 0.6195(3) 0.2219(3) 0.01377(19) 0.0355(14) Uani 1 1 d . . .
O10 O 0.8138(3) 0.1953(2) 0.01105(17) 0.0296(13) Uani 1 1 d . . .
O11 O 0.6162(3) 0.1581(3) 0.1221(2) 0.0404(15) Uani 1 1 d . . .
O12 O 0.8117(3) 0.1373(3) 0.12195(17) 0.0319(13) Uani 1 1 d . . .
O13 O 0.2121(4) 0.0799(4) -0.0018(3) 0.065(2) Uani 1 1 d . . .
O14 O 0.2927(4) 0.0993(4) 0.0397(4) 0.100(4) Uani 1 1 d . . .
O15 O 0.2110(4) 0.0583(4) 0.0661(3) 0.064(2) Uani 1 1 d . . .
O16 O 0.7948(5) 0.8657(4) 0.1306(2) 0.071(3) Uani 1 1 d . . .
O17 O 0.8179(6) 0.8233(5) 0.1878(3) 0.108(4) Uani 1 1 d . . .
O18 O 0.7280(5) 0.8075(5) 0.1539(4) 0.104(4) Uani 1 1 d . . .
O19 O 0.7391(8) 0.5026(6) 0.1527(5) 0.135(5) Uiso 1 1 d . . .
O20 O 0.6561(9) 0.4697(8) 0.1895(6) 0.165(6) Uiso 1 1 d . . .
O21 O 0.6384(8) 0.5317(7) 0.1531(5) 0.141(5) Uiso 1 1 d . . .
O22 O 0.5093(7) 0.9470(6) 0.0655(5) 0.050(3) Uiso 0.50 1 d P . .
O23 O 0.5302(9) 0.9689(8) 0.0103(6) 0.078(5) Uiso 0.50 1 d P . .
O24 O 0.4629(10) 1.0129(9) 0.0442(6) 0.089(6) Uiso 0.50 1 d P . .
O25 O 0.3397 -0.0020 0.2036 0.125(9) Uiso 0.50 1 d P . .
O26 O 0.3838 0.0767 0.1890 0.087(6) Uiso 0.50 1 d P . .
O27 O 0.2857 0.0639 0.1720 0.068(5) Uiso 0.50 1 d P . .
O28 O 1.1053(4) -0.0448(4) 0.1609(2) 0.064(2) Uani 1 1 d . . .
O29 O 0.1031(3) -0.0061(3) 0.0434(2) 0.0455(17) Uani 1 1 d . . .
O30 O 0.4967(4) 0.0054(4) 0.1728(3) 0.074(3) Uani 1 1 d . . .
O31 O 0.6968(5) -0.0629(6) 0.2294(3) 0.100(4) Uani 1 1 d . . .
O32 O 0.2855(3) 0.1428(4) -0.0558(3) 0.062(2) Uani 1 1 d . . .
O33 O 0.9925(4) 0.4582(4) -0.0663(3) 0.082(3) Uani 1 1 d . . .
O34 O 0.9044(4) 0.9251(4) 0.1691(3) 0.079(3) Uani 1 1 d . . .
O35 O 0.4939(4) 0.1083(4) -0.1664(3) 0.074(3) Uani 1 1 d . . .
O36 O 0.8781(5) 0.3512(5) 0.3081(3) 0.086(3) Uani 1 1 d . . .
O37 O 0.9991(5) 0.3893(5) 0.1549(3) 0.093(3) Uani 1 1 d . . .
O38 O 1.1048(3) 0.0298(3) -0.0555(2) 0.0488(18) Uani 1 1 d . . .
O39 O 0.1854(7) 0.0198(6) 0.2099(5) 0.054(4) Uiso 0.50 1 d P . .
O40 O 1.1935(7) 0.3194(6) 0.1692(4) 0.063(4) Uiso 0.60 1 d P . .
O41 O 0.5902(6) 0.0066(5) 0.2365(4) 0.074(3) Uiso 0.80 1 d P . .
O42 O 0.8090(8) 0.5819(7) 0.1104(5) 0.058(4) Uiso 0.50 1 d P . .
O43 O 1.1976(10) 0.3451(9) 0.0917(6) 0.085(6) Uiso 0.50 1 d P . .
O44 O 0.5794(7) 0.1852(6) -0.2945(4) 0.064(4) Uiso 0.60 1 d P . .
O45 O 0.5915(7) 0.1578(6) -0.2117(4) 0.066(4) Uiso 0.60 1 d P . .
O46 O 1.0562(8) 0.4016(7) -0.0009(5) 0.057(4) Uiso 0.50 1 d P . .
O47 O 0.9761(7) 0.4888(6) 0.1945(5) 0.054(4) Uiso 0.50 1 d P . .
O48 O 1.0612(6) 0.4284(5) -0.1358(4) 0.059(3) Uiso 0.65 1 d P . .
O49 O 0.8055(8) 0.4072(7) 0.1844(5) 0.062(4) Uiso 0.50 1 d P . .
O50 O 0.9517(8) 0.5659(7) -0.0804(5) 0.065(4) Uiso 0.50 1 d P . .
O51 O 0.7118(7) 0.1115(6) -0.2034(5) 0.053(4) Uiso 0.50 1 d P . .
O52 O 0.8222(6) 0.9791(6) 0.2202(4) 0.057(3) Uiso 0.60 1 d P . .
O53 O 0.3524(10) 0.4719(9) 0.0574(6) 0.074(5) Uiso 0.45 1 d P . .
O54 O 0.7126(8) 0.5110(7) -0.2097(5) 0.056(4) Uiso 0.45 1 d P . .
O55 O 0.8866(8) 0.5057(7) -0.2213(5) 0.055(4) Uiso 0.45 1 d P . .
O56 O 0.8422(11) 0.5220(10) -0.1029(7) 0.063(6) Uiso 0.35 1 d P . .
O57 O 0.8218(10) 0.6061(9) 0.0258(6) 0.077(5) Uiso 0.50 1 d P . .
O58 O 0.798(2) 0.5804(18) 0.0137(13) 0.081(11) Uiso 0.25 1 d P . .
O59 O 0.2237(12) 0.4613(11) 0.0374(8) 0.083(7) Uiso 0.40 1 d P . .
O60 O 0.2916(14) 0.4297(13) 0.1157(9) 0.053(7) Uiso 0.25 1 d P . .
O61 O 0.2792(12) 0.3570(11) 0.2312(8) 0.053(6) Uiso 0.30 1 d P . .
O62 O 0.9764(11) 0.1132(10) -0.2001(7) 0.057(6) Uiso 0.35 1 d P . .
O63 O 0.4593(14) 0.4398(12) 0.2075(9) 0.082(8) Uiso 0.35 1 d P . .
O64 O 0.4093(13) 0.4085(12) 0.2017(8) 0.072(7) Uiso 0.35 1 d P . .
O65 O 0.4098(13) 0.3702(12) 0.2230(9) 0.079(8) Uiso 0.35 1 d P . .
O66 O 0.7359(13) 0.5585(11) 0.0197(8) 0.074(7) Uiso 0.35 1 d P . .
N1 N 0.5571(4) 0.3320(5) -0.1690(3) 0.059(3) Uani 1 1 d . . .
N2 N 0.5567(5) 0.4774(5) -0.1366(3) 0.072(3) Uani 1 1 d . . .
N3 N 0.5637(4) 0.3919(4) -0.1014(3) 0.047(2) Uani 1 1 d . . .
N4 N 0.5640(4) 0.4219(4) -0.0640(3) 0.047(2) Uani 1 1 d . . .
N5 N 0.5598(3) 0.3699(3) 0.0387(2) 0.0362(18) Uani 1 1 d . . .
N6 N 0.5608(4) 0.3460(4) 0.1488(3) 0.051(2) Uani 1 1 d . . .
N7 N 0.5577(5) 0.2954(4) 0.1695(3) 0.053(2) Uani 1 1 d . . .
N8 N 0.5793(8) 0.3476(6) 0.2302(3) 0.108(5) Uani 1 1 d . . .
N9 N 0.5588(5) 0.2002(5) 0.2078(3) 0.067(3) Uani 1 1 d . . .
N10 N 0.7259(4) 0.2870(4) -0.1717(2) 0.044(2) Uani 1 1 d . . .
N11 N 0.7165(5) 0.4323(4) -0.1377(3) 0.059(3) Uani 1 1 d . . .
N12 N 0.7251(4) 0.3461(3) -0.1033(2) 0.0402(19) Uani 1 1 d . . .
N13 N 0.7231(4) 0.3752(3) -0.0660(3) 0.0402(19) Uani 1 1 d . . .
N14 N 0.7255(3) 0.3240(3) 0.0370(2) 0.0298(16) Uani 1 1 d . . .
N15 N 0.7281(4) 0.2999(4) 0.1466(2) 0.043(2) Uani 1 1 d . . .
N16 N 0.7280(4) 0.2493(3) 0.1675(2) 0.0392(19) Uani 1 1 d . . .
N17 N 0.7288(6) 0.3006(5) 0.2288(3) 0.070(3) Uani 1 1 d . . .
N18 N 0.7234(4) 0.1510(4) 0.2053(2) 0.0407(19) Uani 1 1 d . . .
N19 N 0.9023(4) 0.2797(5) -0.1775(3) 0.055(2) Uani 1 1 d . . .
N20 N 0.8789(6) 0.4264(5) -0.1513(3) 0.078(3) Uani 1 1 d . . .
N21 N 0.8973(4) 0.3444(4) -0.1128(3) 0.047(2) Uani 1 1 d . . .
N22 N 0.8938(4) 0.3746(4) -0.0768(3) 0.049(2) Uani 1 1 d . . .
N23 N 0.8957(4) 0.3286(3) 0.0287(3) 0.0398(18) Uani 1 1 d . . .
N24 N 0.8965(4) 0.3112(4) 0.1383(3) 0.053(2) Uani 1 1 d . . .
N25 N 0.8995(4) 0.2614(4) 0.1616(2) 0.043(2) Uani 1 1 d . . .
N26 N 0.8944(6) 0.3178(5) 0.2212(3) 0.073(3) Uani 1 1 d . . .
N27 N 0.8988(4) 0.1677(4) 0.2035(2) 0.049(2) Uani 1 1 d . . .
N28 N 0.4390(4) 0.3119(5) -0.0989(3) 0.059(3) Uani 1 1 d . . .
N29 N 0.4203(4) 0.1624(5) -0.0836(3) 0.063(3) Uani 1 1 d . . .
N30 N 0.5054(4) 0.2215(5) -0.0975(3) 0.059(3) Uani 1 1 d . . .
N31 N 0.5428(4) 0.1726(4) -0.0976(3) 0.053(2) Uani 1 1 d . . .
N32 N 0.7091(4) 0.1629(4) -0.1023(2) 0.0390(19) Uani 1 1 d . . .
N33 N 0.8714(4) 0.1291(4) -0.1003(2) 0.0389(19) Uani 1 1 d . . .
N34 N 0.9230(4) 0.1671(3) -0.1011(2) 0.0387(18) Uani 1 1 d . . .
N35 N 0.9892(4) 0.0921(4) -0.0789(2) 0.0417(19) Uani 1 1 d . . .
N36 N 1.0107(4) 0.2418(4) -0.0970(2) 0.043(2) Uani 1 1 d . . .
N37 N 0.4338(4) 0.2920(4) 0.0194(3) 0.049(2) Uani 1 1 d . . .
N38 N 0.4173(4) 0.1396(4) 0.0145(4) 0.063(3) Uani 1 1 d . . .
N39 N 0.5024(3) 0.2007(3) 0.0157(2) 0.0378(18) Uani 1 1 d . . .
N40 N 0.5408(3) 0.1531(3) 0.0145(2) 0.0379(18) Uani 1 1 d . . .
N41 N 0.7072(3) 0.1454(3) 0.01186(19) 0.0249(14) Uani 1 1 d . . .
N42 N 0.8691(3) 0.1111(3) 0.0123(2) 0.0299(16) Uani 1 1 d . . .
N43 N 0.9211(3) 0.1480(3) 0.0137(2) 0.0269(15) Uani 1 1 d . . .
N44 N 0.9875(3) 0.0712(3) 0.0277(2) 0.0312(16) Uani 1 1 d . . .
N45 N 1.0101(4) 0.2221(4) 0.0184(3) 0.0403(19) Uani 1 1 d . . .
N46 N 0.4336(4) 0.2283(5) 0.1296(3) 0.062(3) Uani 1 1 d . . .
N47 N 0.4121(5) 0.0806(5) 0.1044(6) 0.109(5) Uani 1 1 d . . .
N48 N 0.5008(4) 0.1359(4) 0.1222(3) 0.049(2) Uani 1 1 d . . .
N49 N 0.5386(4) 0.0898(4) 0.1183(3) 0.048(2) Uani 1 1 d . . .
N50 N 0.7061(3) 0.0838(3) 0.1179(2) 0.0310(16) Uani 1 1 d . . .
N51 N 0.8687(3) 0.0549(3) 0.1177(2) 0.0301(16) Uani 1 1 d . . .
N52 N 0.9201(3) 0.0930(3) 0.1203(2) 0.0308(16) Uani 1 1 d . . .
N53 N 0.9867(4) 0.0165(4) 0.1357(2) 0.0421(19) Uani 1 1 d . . .
N54 N 1.0089(4) 0.1666(4) 0.1332(2) 0.047(2) Uani 1 1 d . . .
N55 N 0.2394(5) 0.0791(4) 0.0354(4) 0.062(3) Uani 1 1 d . . .
N56 N 0.7794(5) 0.8326(4) 0.1583(3) 0.061(3) Uani 1 1 d . . .
N57 N 0.6814(9) 0.5004(8) 0.1635(5) 0.114(5) Uiso 1 1 d . . .
N58 N 0.5011(9) 0.9739(8) 0.0442(6) 0.049(4) Uiso 0.50 1 d P . .
N59 N 0.3364 0.0462 0.1882 0.058(5) Uiso 0.50 1 d P . .
C1 C 0.5589(6) 0.2969(8) -0.2016(4) 0.082(5) Uani 1 1 d . . .
C2 C 0.5636(7) 0.3209(9) -0.2427(4) 0.084(5) Uani 1 1 d . . .
C3 C 0.5675(7) 0.3763(9) -0.2460(4) 0.087(5) Uani 1 1 d . . .
C4 C 0.5645(7) 0.4119(9) -0.2128(4) 0.094(6) Uani 1 1 d . . .
C5 C 0.5590(5) 0.3874(6) -0.1738(4) 0.059(3) Uani 1 1 d . . .
C6 C 0.5603(5) 0.4211(5) -0.1342(4) 0.057(3) Uani 1 1 d . . .
C7 C 0.5616(4) 0.3855(4) -0.0330(3) 0.034(2) Uani 1 1 d . . .
C8 C 0.5624(4) 0.4096(4) 0.0102(3) 0.040(2) Uani 1 1 d . . .
C9 C 0.5639(5) 0.4677(5) 0.0198(3) 0.048(3) Uani 1 1 d . . .
C10 C 0.5627(6) 0.4817(5) 0.0611(4) 0.059(3) Uani 1 1 d . . .
C11 C 0.5611(6) 0.4415(5) 0.0911(4) 0.057(3) Uani 1 1 d . . .
C12 C 0.5601(4) 0.3843(5) 0.0794(3) 0.047(3) Uani 1 1 d . . .
C13 C 0.5586(4) 0.3354(4) 0.1078(3) 0.042(2) Uani 1 1 d . . .
C14 C 0.5672(6) 0.2983(5) 0.2099(4) 0.057(3) Uani 1 1 d . . .
C15 C 0.5650(6) 0.2450(6) 0.2321(4) 0.063(3) Uani 1 1 d . . .
C16 C 0.5692(6) 0.2406(8) 0.2762(4) 0.076(4) Uani 1 1 d . . .
C17 C 0.5671(7) 0.1877(9) 0.2928(5) 0.091(5) Uani 1 1 d . . .
C18 C 0.5605(8) 0.1407(7) 0.2677(5) 0.087(5) Uani 1 1 d . . .
C19 C 0.5560(7) 0.1487(6) 0.2250(5) 0.079(4) Uani 1 1 d . . .
C20 C 0.7299(6) 0.2559(5) -0.2056(3) 0.056(3) Uani 1 1 d . . .
C21 C 0.7348(6) 0.2781(6) -0.2449(4) 0.064(3) Uani 1 1 d . . .
C22 C 0.7344(6) 0.3346(7) -0.2490(3) 0.069(4) Uani 1 1 d . . .
C23 C 0.7297(6) 0.3692(5) -0.2156(3) 0.056(3) Uani 1 1 d . . .
C24 C 0.7259(5) 0.3433(5) -0.1757(3) 0.043(2) Uani 1 1 d . . .
C25 C 0.7220(5) 0.3758(4) -0.1372(3) 0.041(2) Uani 1 1 d . . .
C26 C 0.7254(4) 0.3395(4) -0.0351(3) 0.032(2) Uani 1 1 d . . .
C27 C 0.7242(4) 0.3633(4) 0.0067(3) 0.035(2) Uani 1 1 d . . .
C28 C 0.7205(5) 0.4206(4) 0.0173(3) 0.048(3) Uani 1 1 d . . .
C29 C 0.7172(5) 0.4355(5) 0.0586(4) 0.053(3) Uani 1 1 d . . .
C30 C 0.7181(5) 0.3944(4) 0.0893(3) 0.042(2) Uani 1 1 d . . .
C31 C 0.7228(4) 0.3384(4) 0.0774(3) 0.037(2) Uani 1 1 d . . .
C32 C 0.7252(4) 0.2892(4) 0.1056(3) 0.0282(18) Uani 1 1 d . . .
C33 C 0.7284(5) 0.2519(5) 0.2086(3) 0.046(3) Uani 1 1 d . . .
C34 C 0.7274(5) 0.1968(5) 0.2299(3) 0.042(2) Uani 1 1 d . . .
C35 C 0.7303(6) 0.1917(6) 0.2737(3) 0.065(3) Uani 1 1 d . . .
C36 C 0.7277(6) 0.1384(6) 0.2907(3) 0.065(4) Uani 1 1 d . . .
C37 C 0.7243(6) 0.0916(6) 0.2658(3) 0.061(3) Uani 1 1 d . . .
C38 C 0.7218(5) 0.1000(5) 0.2228(3) 0.052(3) Uani 1 1 d . . .
C39 C 0.9063(6) 0.2441(7) -0.2089(4) 0.067(4) Uani 1 1 d . . .
C40 C 0.9065(7) 0.2622(9) -0.2505(4) 0.084(5) Uani 1 1 d . . .
C41 C 0.9020(8) 0.3169(10) -0.2589(5) 0.106(7) Uani 1 1 d . . .
C42 C 0.8960(7) 0.3559(7) -0.2260(4) 0.078(4) Uani 1 1 d . . .
C43 C 0.8969(5) 0.3348(6) -0.1853(4) 0.059(3) Uani 1 1 d . . .
C44 C 0.8909(5) 0.3708(5) -0.1475(4) 0.055(3) Uani 1 1 d . . .
C45 C 0.8941(4) 0.3408(4) -0.0439(3) 0.042(2) Uani 1 1 d . . .
C46 C 0.8912(4) 0.3666(4) -0.0024(3) 0.044(2) Uani 1 1 d . . .
C47 C 0.8829(5) 0.4252(5) 0.0062(5) 0.061(3) Uani 1 1 d . . .
C48 C 0.8802(6) 0.4413(5) 0.0464(4) 0.062(3) Uani 1 1 d . . .
C49 C 0.8842(6) 0.4030(5) 0.0783(4) 0.057(3) Uani 1 1 d . . .
C50 C 0.8926(4) 0.3455(4) 0.0684(3) 0.045(2) Uani 1 1 d . . .
C51 C 0.8965(4) 0.2975(4) 0.0984(3) 0.041(2) Uani 1 1 d . . .
C52 C 0.8971(5) 0.2674(5) 0.2023(3) 0.055(3) Uani 1 1 d . . .
C53 C 0.8987(5) 0.2157(5) 0.2267(3) 0.049(3) Uani 1 1 d . . .
C54 C 0.8973(7) 0.2114(7) 0.2698(4) 0.075(4) Uani 1 1 d . . .
C55 C 0.8962(7) 0.1612(7) 0.2891(4) 0.078(4) Uani 1 1 d . . .
C56 C 0.8963(6) 0.1145(7) 0.2662(4) 0.072(4) Uani 1 1 d . . .
C57 C 0.8982(6) 0.1183(5) 0.2225(3) 0.056(3) Uani 1 1 d . . .
C58 C 0.4084(6) 0.3622(6) -0.0990(4) 0.065(3) Uani 1 1 d . . .
C59 C 0.3451(7) 0.3654(7) -0.0925(6) 0.092(5) Uani 1 1 d . . .
C60 C 0.3132(7) 0.3175(9) -0.0863(7) 0.123(8) Uani 1 1 d . . .
C61 C 0.3436(7) 0.2661(7) -0.0845(6) 0.096(5) Uani 1 1 d . . .
C62 C 0.4073(5) 0.2634(6) -0.0913(4) 0.058(3) Uani 1 1 d . . .
C63 C 0.4455(5) 0.2128(6) -0.0910(3) 0.061(3) Uani 1 1 d . . .
C64 C 0.6022(5) 0.1877(5) -0.1003(3) 0.042(2) Uani 1 1 d . . .
C65 C 0.6499(4) 0.1429(4) -0.1002(3) 0.038(2) Uani 1 1 d . . .
C66 C 0.6403(5) 0.0850(5) -0.0982(3) 0.052(3) Uani 1 1 d . . .
C67 C 0.6905(5) 0.0485(5) -0.0978(3) 0.054(3) Uani 1 1 d . . .
C68 C 0.7511(5) 0.0705(5) -0.1006(3) 0.047(3) Uani 1 1 d . . .
C69 C 0.7581(4) 0.1288(4) -0.1027(3) 0.033(2) Uani 1 1 d . . .
C70 C 0.8203(4) 0.1584(4) -0.1039(3) 0.034(2) Uani 1 1 d . . .
C71 C 0.9767(4) 0.1464(4) -0.0899(3) 0.035(2) Uani 1 1 d . . .
C72 C 1.0303(4) 0.1887(4) -0.0895(3) 0.033(2) Uani 1 1 d . . .
C73 C 1.0927(5) 0.1747(5) -0.0806(3) 0.053(3) Uani 1 1 d . . .
C74 C 1.1376(5) 0.2195(6) -0.0792(5) 0.068(4) Uani 1 1 d . . .
C75 C 1.1173(5) 0.2739(5) -0.0858(4) 0.063(3) Uani 1 1 d . . .
C76 C 1.0540(5) 0.2836(5) -0.0955(4) 0.054(3) Uani 1 1 d . . .
C77 C 0.4017(6) 0.3391(6) 0.0224(5) 0.074(4) Uani 1 1 d . . .
C78 C 0.3369(6) 0.3397(7) 0.0257(7) 0.113(7) Uani 1 1 d . . .
C79 C 0.3052(6) 0.2901(8) 0.0240(7) 0.119(8) Uani 1 1 d . . .
C80 C 0.3378(6) 0.2398(6) 0.0223(5) 0.086(5) Uani 1 1 d . . .
C81 C 0.4021(5) 0.2421(5) 0.0189(4) 0.053(3) Uani 1 1 d . . .
C82 C 0.4435(5) 0.1904(4) 0.0166(3) 0.047(3) Uani 1 1 d . . .
C83 C 0.5993(4) 0.1691(4) 0.0139(2) 0.0290(18) Uani 1 1 d . . .
C84 C 0.6483(4) 0.1249(4) 0.0131(2) 0.0293(19) Uani 1 1 d . . .
C85 C 0.6363(4) 0.0666(4) 0.0143(3) 0.032(2) Uani 1 1 d . . .
C86 C 0.6874(4) 0.0301(4) 0.0136(3) 0.036(2) Uani 1 1 d . . .
C87 C 0.7486(4) 0.0518(4) 0.0123(3) 0.033(2) Uani 1 1 d . . .
C88 C 0.7566(4) 0.1096(4) 0.0115(2) 0.0263(18) Uani 1 1 d . . .
C89 C 0.8171(4) 0.1414(4) 0.0113(2) 0.0242(17) Uani 1 1 d . . .
C90 C 0.9756(4) 0.1253(4) 0.0214(2) 0.032(2) Uani 1 1 d . . .
C91 C 1.0295(4) 0.1671(4) 0.0229(3) 0.033(2) Uani 1 1 d . . .
C92 C 1.0904(4) 0.1527(4) 0.0298(3) 0.043(2) Uani 1 1 d . . .
C93 C 1.1359(5) 0.1950(5) 0.0323(5) 0.065(3) Uani 1 1 d . . .
C94 C 1.1174(5) 0.2500(5) 0.0275(5) 0.068(4) Uani 1 1 d . . .
C95 C 1.0536(5) 0.2622(5) 0.0202(4) 0.054(3) Uani 1 1 d . . .
C96 C 0.4033(6) 0.2743(7) 0.1357(4) 0.074(4) Uani 1 1 d . . .
C97 C 0.3370(7) 0.2766(8) 0.1365(6) 0.095(5) Uani 1 1 d . . .
C98 C 0.3050(7) 0.2281(8) 0.1324(6) 0.099(6) Uani 1 1 d . . .
C99 C 0.3363(6) 0.1780(7) 0.1242(6) 0.097(6) Uani 1 1 d . . .
C100 C 0.4018(5) 0.1789(6) 0.1238(5) 0.068(4) Uani 1 1 d . . .
C101 C 0.4394(6) 0.1296(6) 0.1159(4) 0.063(3) Uani 1 1 d . . .
C102 C 0.5970(5) 0.1061(4) 0.1191(3) 0.040(2) Uani 1 1 d . . .
C103 C 0.6469(4) 0.0618(4) 0.1176(3) 0.040(2) Uani 1 1 d . . .
C104 C 0.6381(5) 0.0042(4) 0.1168(3) 0.045(2) Uani 1 1 d . . .
C105 C 0.6904(5) -0.0300(4) 0.1179(3) 0.041(2) Uani 1 1 d . . .
C106 C 0.7499(5) -0.0074(4) 0.1181(3) 0.040(2) Uani 1 1 d . . .
C107 C 0.7557(4) 0.0505(4) 0.1177(2) 0.0287(18) Uani 1 1 d . . .
C108 C 0.8162(4) 0.0831(4) 0.1190(2) 0.0280(18) Uani 1 1 d . . .
C109 C 0.9745(4) 0.0703(4) 0.1292(2) 0.034(2) Uani 1 1 d . . .
C110 C 1.0278(5) 0.1122(5) 0.1320(3) 0.041(2) Uani 1 1 d . . .
C111 C 1.0903(5) 0.0981(5) 0.1346(3) 0.047(3) Uani 1 1 d . . .
C112 C 1.1348(5) 0.1385(6) 0.1392(4) 0.063(3) Uani 1 1 d . . .
C113 C 1.1168(6) 0.1946(7) 0.1410(4) 0.076(4) Uani 1 1 d . . .
C114 C 1.0531(5) 0.2066(6) 0.1378(4) 0.065(4) Uani 1 1 d . . .
H1 H 0.5554 0.4985 -0.1120 0.088 Uiso 1 1 d . . .
H2 H 0.5539 0.4945 -0.1631 0.088 Uiso 1 1 d . . .
H3 H 0.5859 0.3482 0.2595 0.130 Uiso 1 1 d . . .
H4 H 0.5817 0.3824 0.2149 0.130 Uiso 1 1 d . . .
H5 H 0.7144 0.4524 -0.1123 0.071 Uiso 1 1 d . . .
H6 H 0.7145 0.4519 -0.1634 0.071 Uiso 1 1 d . . .
H7 H 0.7294 0.3015 0.2584 0.088 Uiso 1 1 d . . .
H8 H 0.7295 0.3357 0.2139 0.088 Uiso 1 1 d . . .
H9 H 0.8743 0.4487 -0.1277 0.096 Uiso 1 1 d . . .
H10 H 0.8746 0.4427 -0.1786 0.096 Uiso 1 1 d . . .
H11 H 0.8920 0.3203 0.2501 0.092 Uiso 1 1 d . . .
H12 H 0.8923 0.3514 0.2044 0.092 Uiso 1 1 d . . .
H13 H 0.3767 0.1595 -0.0792 0.077 Uiso 1 1 d . . .
H14 H 0.4458 0.1294 -0.0831 0.077 Uiso 1 1 d . . .
H15 H 1.0311 0.0811 -0.0714 0.051 Uiso 1 1 d . . .
H16 H 0.9560 0.0654 -0.0794 0.051 Uiso 1 1 d . . .
H17 H 0.3728 0.1360 0.0155 0.074 Uiso 1 1 d . . .
H18 H 0.4424 0.1069 0.0126 0.074 Uiso 1 1 d . . .
H19 H 1.0294 0.0584 0.0335 0.038 Uiso 1 1 d . . .
H20 H 0.9537 0.0446 0.0267 0.038 Uiso 1 1 d . . .
H21 H 0.3685 0.0783 0.1008 0.135 Uiso 1 1 d . . .
H22 H 0.4383 0.0483 0.1016 0.135 Uiso 1 1 d . . .
H23 H 1.0282 0.0041 0.1419 0.052 Uiso 1 1 d . . .
H24 H 0.9529 -0.0102 0.1333 0.052 Uiso 1 1 d . . .
H25 H 0.5568 0.2570 -0.1980 0.096 Uiso 1 1 d . . .
H26 H 0.5646 0.2974 -0.2667 0.102 Uiso 1 1 d . . .
H27 H 0.5715 0.3930 -0.2729 0.106 Uiso 1 1 d . . .
H28 H 0.5669 0.4524 -0.2160 0.109 Uiso 1 1 d . . .
H29 H 0.5657 0.4957 -0.0013 0.060 Uiso 1 1 d . . .
H30 H 0.5631 0.5207 0.0687 0.073 Uiso 1 1 d . . .
H31 H 0.5612 0.4517 0.1199 0.067 Uiso 1 1 d . . .
H32 H 0.5721 0.2731 0.2933 0.091 Uiso 1 1 d . . .
H33 H 0.5687 0.1843 0.3224 0.112 Uiso 1 1 d . . .
H34 H 0.5616 0.1032 0.2795 0.106 Uiso 1 1 d . . .
H35 H 0.5512 0.1159 0.2070 0.098 Uiso 1 1 d . . .
H36 H 0.7296 0.2159 -0.2028 0.067 Uiso 1 1 d . . .
H37 H 0.7384 0.2540 -0.2684 0.075 Uiso 1 1 d . . .
H38 H 0.7371 0.3507 -0.2756 0.084 Uiso 1 1 d . . .
H39 H 0.7280 0.4087 -0.2189 0.067 Uiso 1 1 d . . .
H40 H 0.7200 0.4487 -0.0036 0.060 Uiso 1 1 d . . .
H41 H 0.7150 0.4747 0.0658 0.063 Uiso 1 1 d . . .
H42 H 0.7156 0.4048 0.1173 0.052 Uiso 1 1 d . . .
H43 H 0.7334 0.2230 0.2914 0.080 Uiso 1 1 d . . .
H44 H 0.7284 0.1340 0.3199 0.077 Uiso 1 1 d . . .
H45 H 0.7241 0.0550 0.2771 0.074 Uiso 1 1 d . . .
H46 H 0.7174 0.0676 0.2047 0.063 Uiso 1 1 d . . .
H47 H 0.9103 0.2046 -0.2029 0.080 Uiso 1 1 d . . .
H48 H 0.9098 0.2340 -0.2718 0.106 Uiso 1 1 d . . .
H49 H 0.9017 0.3281 -0.2868 0.131 Uiso 1 1 d . . .
H50 H 0.8918 0.3956 -0.2313 0.096 Uiso 1 1 d . . .
H51 H 0.8796 0.4523 -0.0154 0.076 Uiso 1 1 d . . .
H52 H 0.8752 0.4803 0.0526 0.076 Uiso 1 1 d . . .
H53 H 0.8815 0.4139 0.1068 0.068 Uiso 1 1 d . . .
H54 H 0.8976 0.2461 0.2861 0.090 Uiso 1 1 d . . .
H55 H 0.8942 0.1576 0.3184 0.096 Uiso 1 1 d . . .
H56 H 0.8945 0.0772 0.2783 0.086 Uiso 1 1 d . . .
H57 H 0.8989 0.0844 0.2065 0.067 Uiso 1 1 d . . .
H58 H 0.4317 0.3958 -0.1036 0.079 Uiso 1 1 d . . .
H59 H 0.3246 0.4018 -0.0921 0.110 Uiso 1 1 d . . .
H60 H 0.2699 0.3184 -0.0832 0.147 Uiso 1 1 d . . .
H61 H 0.3210 0.2316 -0.0793 0.114 Uiso 1 1 d . . .
H62 H 0.5990 0.0705 -0.0963 0.062 Uiso 1 1 d . . .
H63 H 0.6835 0.0087 -0.0956 0.065 Uiso 1 1 d . . .
H64 H 0.7864 0.0458 -0.1009 0.056 Uiso 1 1 d . . .
H65 H 1.1054 0.1371 -0.0754 0.063 Uiso 1 1 d . . .
H66 H 1.1805 0.2117 -0.0731 0.083 Uiso 1 1 d . . .
H67 H 1.1461 0.3043 -0.0838 0.076 Uiso 1 1 d . . .
H68 H 1.0409 0.3211 -0.1014 0.067 Uiso 1 1 d . . .
H69 H 0.4236 0.3738 0.0229 0.087 Uiso 1 1 d . . .
H70 H 0.3164 0.3741 0.0319 0.139 Uiso 1 1 d . . .
H71 H 0.2609 0.2889 0.0236 0.145 Uiso 1 1 d . . .
H72 H 0.3168 0.2042 0.0235 0.100 Uiso 1 1 d . . .
H73 H 0.5949 0.0524 0.0155 0.039 Uiso 1 1 d . . .
H74 H 0.6805 -0.0097 0.0140 0.043 Uiso 1 1 d . . .
H75 H 0.7834 0.0271 0.0124 0.039 Uiso 1 1 d . . .
H76 H 1.1025 0.1143 0.0323 0.052 Uiso 1 1 d . . .
H77 H 1.1791 0.1854 0.0372 0.079 Uiso 1 1 d . . .
H78 H 1.1477 0.2799 0.0290 0.083 Uiso 1 1 d . . .
H79 H 1.0409 0.3006 0.0167 0.065 Uiso 1 1 d . . .
H80 H 0.4273 0.3087 0.1390 0.090 Uiso 1 1 d . . .
H81 H 0.3144 0.3120 0.1390 0.124 Uiso 1 1 d . . .
H82 H 0.2605 0.2247 0.1348 0.117 Uiso 1 1 d . . .
H83 H 0.3142 0.1425 0.1187 0.118 Uiso 1 1 d . . .
H84 H 0.5974 -0.0116 0.1158 0.054 Uiso 1 1 d . . .
H85 H 0.6856 -0.0699 0.1187 0.050 Uiso 1 1 d . . .
H86 H 0.7856 -0.0311 0.1182 0.049 Uiso 1 1 d . . .
H87 H 1.1026 0.0595 0.1331 0.057 Uiso 1 1 d . . .
H88 H 1.1783 0.1299 0.1414 0.079 Uiso 1 1 d . . .
H89 H 1.1467 0.2247 0.1444 0.091 Uiso 1 1 d . . .
H90 H 1.0405 0.2453 0.1389 0.078 Uiso 1 1 d . . .

loop_
_atom_site_aniso_label
_atom_site_aniso_U_11
_atom_site_aniso_U_22
_atom_site_aniso_U_33
_atom_site_aniso_U_23
_atom_site_aniso_U_13
_atom_site_aniso_U_12
Mn1 0.0311(8) 0.0658(11) 0.0412(8) -0.0175(7) 0.0137(6) -0.0050(7)
Mn2 0.0257(7) 0.0409(8) 0.0403(8) -0.0156(6) 0.0089(6) -0.0025(6)
Mn3 0.0355(9) 0.0574(10) 0.0481(9) -0.0061(7) 0.0190(7) 0.0031(7)
Mn4 0.0285(7) 0.0458(8) 0.0306(7) -0.0006(6) 0.0082(6) -0.0040(6)
Mn5 0.0235(7) 0.0314(7) 0.0263(6) -0.0039(5) 0.0075(5) -0.0035(5)
Mn6 0.0318(7) 0.0407(8) 0.0249(6) -0.0050(5) 0.0101(5) -0.0008(6)
Mn7 0.0299(8) 0.0446(9) 0.0393(8) 0.0131(6) 0.0045(6) -0.0047(6)
Mn8 0.0252(7) 0.0321(7) 0.0369(7) 0.0030(6) 0.0071(5) -0.0033(6)
Mn9 0.0329(8) 0.0449(8) 0.0313(7) -0.0042(6) 0.0075(6) -0.0075(6)
O1 0.036(4) 0.051(4) 0.038(3) -0.015(3) 0.008(3) -0.003(3)
O2 0.038(4) 0.050(4) 0.045(4) -0.016(3) 0.009(3) 0.004(3)
O3 0.029(3) 0.037(4) 0.030(3) -0.004(3) 0.007(2) 0.001(3)
O4 0.037(4) 0.037(3) 0.025(3) -0.007(3) 0.011(3) 0.001(3)
O5 0.036(4) 0.032(4) 0.045(4) 0.006(3) 0.005(3) -0.003(3)
O6 0.040(4) 0.041(4) 0.036(3) -0.005(3) 0.005(3) -0.010(3)
O7 0.032(4) 0.058(5) 0.040(4) -0.015(3) 0.014(3) -0.011(3)
O8 0.028(3) 0.047(4) 0.035(3) 0.004(3) 0.005(3) -0.001(3)
O9 0.026(3) 0.042(4) 0.040(3) -0.004(3) 0.011(3) -0.003(3)
O10 0.025(3) 0.031(3) 0.034(3) 0.000(2) 0.008(2) 0.001(2)
O11 0.032(4) 0.046(4) 0.044(4) -0.007(3) 0.015(3) -0.005(3)
O12 0.027(3) 0.040(4) 0.031(3) -0.001(3) 0.009(2) -0.003(3)
O13 0.049(5) 0.062(5) 0.086(6) -0.009(5) 0.023(5) -0.007(4)
O14 0.042(5) 0.091(7) 0.172(11) -0.053(7) 0.041(6) -0.035(5)
O15 0.046(5) 0.084(6) 0.063(5) -0.003(4) 0.002(4) -0.018(4)
O16 0.105(7) 0.062(5) 0.048(5) 0.019(4) 0.008(5) -0.007(5)
O17 0.126(10) 0.145(10) 0.049(5) 0.041(6) -0.017(6) -0.022(8)
O18 0.072(7) 0.111(9) 0.133(10) -0.002(7) 0.040(7) -0.017(7)
O28 0.048(5) 0.086(6) 0.056(5) -0.006(4) -0.011(4) 0.019(4)
O29 0.029(4) 0.060(5) 0.047(4) 0.004(3) -0.002(3) -0.003(3)
O30 0.081(7) 0.074(6) 0.070(6) -0.014(5) 0.016(5) 0.005(5)
O31 0.081(7) 0.160(11) 0.060(6) -0.009(6) 0.011(5) -0.011(7)
O32 0.036(4) 0.081(6) 0.068(5) -0.015(4) 0.006(4) -0.009(4)
O33 0.071(6) 0.077(6) 0.097(7) 0.016(5) -0.003(5) -0.025(5)
O34 0.069(6) 0.089(7) 0.081(6) -0.005(5) 0.011(5) -0.013(5)
O35 0.075(6) 0.094(7) 0.054(5) -0.013(5) 0.013(4) -0.026(5)
O36 0.104(8) 0.108(8) 0.051(5) -0.020(5) 0.028(5) -0.016(6)
O37 0.084(7) 0.110(8) 0.082(7) -0.008(6) -0.007(5) -0.018(6)
O38 0.039(4) 0.066(5) 0.041(4) -0.002(3) 0.001(3) 0.011(4)
N1 0.036(5) 0.095(8) 0.049(5) -0.027(5) 0.019(4) 0.001(5)
N2 0.069(7) 0.100(9) 0.050(6) 0.023(6) 0.029(5) 0.026(6)
N3 0.034(5) 0.068(6) 0.042(5) 0.006(4) 0.015(4) 0.003(4)
N4 0.039(5) 0.044(5) 0.058(5) -0.010(4) 0.010(4) 0.004(4)
N5 0.025(4) 0.038(4) 0.046(4) -0.012(4) 0.001(3) 0.000(3)
N6 0.037(5) 0.075(7) 0.043(5) -0.031(5) 0.008(4) 0.007(4)
N7 0.056(6) 0.059(6) 0.045(5) -0.012(4) 0.013(4) 0.002(5)
N8 0.174(15) 0.107(11) 0.043(6) -0.020(6) 0.006(7) 0.016(10)
N9 0.063(7) 0.090(8) 0.051(6) -0.005(6) 0.027(5) 0.020(6)
N10 0.037(5) 0.058(6) 0.039(4) 0.000(4) 0.008(4) 0.004(4)
N11 0.067(7) 0.066(7) 0.046(5) 0.014(5) 0.016(5) 0.009(5)
N12 0.036(5) 0.044(5) 0.041(4) 0.010(4) 0.006(3) -0.003(4)
N13 0.032(4) 0.041(5) 0.049(5) -0.002(4) 0.005(4) -0.002(4)
N14 0.026(4) 0.034(4) 0.031(4) -0.006(3) 0.005(3) -0.003(3)
N15 0.047(5) 0.050(5) 0.031(4) -0.016(4) 0.003(3) -0.002(4)
N16 0.048(5) 0.043(5) 0.028(4) -0.007(3) 0.011(3) -0.009(4)
N17 0.106(9) 0.074(7) 0.032(5) -0.020(5) 0.006(5) -0.003(6)
N18 0.047(5) 0.053(5) 0.023(4) -0.002(4) 0.009(3) 0.001(4)
N19 0.036(5) 0.083(7) 0.046(5) 0.020(5) 0.004(4) -0.003(5)
N20 0.083(8) 0.076(8) 0.073(7) 0.036(6) -0.002(6) 0.004(6)
N21 0.035(5) 0.047(5) 0.059(6) 0.022(4) -0.005(4) -0.004(4)
N22 0.041(5) 0.038(5) 0.066(6) 0.013(4) -0.006(4) -0.003(4)
N23 0.030(4) 0.039(5) 0.051(5) 0.002(4) 0.009(4) -0.003(3)
N24 0.040(5) 0.059(6) 0.062(6) -0.018(5) 0.016(4) -0.006(4)
N25 0.045(5) 0.048(5) 0.037(4) -0.001(4) 0.006(4) -0.009(4)
N26 0.095(9) 0.075(7) 0.053(6) -0.022(5) 0.029(6) -0.006(6)
N27 0.043(5) 0.074(6) 0.029(4) -0.009(4) 0.008(4) -0.014(5)
N28 0.040(5) 0.089(8) 0.049(5) -0.038(5) 0.014(4) -0.008(5)
N29 0.035(5) 0.089(8) 0.069(6) -0.032(6) 0.026(5) -0.028(5)
N30 0.033(5) 0.093(8) 0.052(5) -0.024(5) 0.018(4) -0.006(5)
N31 0.036(5) 0.076(7) 0.049(5) -0.016(5) 0.021(4) -0.014(5)
N32 0.034(4) 0.061(5) 0.023(4) -0.001(3) 0.007(3) -0.018(4)
N33 0.028(4) 0.051(5) 0.037(4) 0.012(4) 0.000(3) -0.002(4)
N34 0.026(4) 0.043(5) 0.047(5) 0.011(4) 0.002(3) -0.008(3)
N35 0.038(5) 0.050(5) 0.037(4) -0.002(4) 0.000(3) 0.000(4)
N36 0.032(4) 0.055(5) 0.042(4) 0.006(4) 0.003(3) -0.005(4)
N37 0.031(5) 0.052(5) 0.065(6) -0.023(4) 0.016(4) 0.003(4)
N38 0.021(4) 0.061(6) 0.110(8) -0.028(6) 0.023(5) -0.006(4)
N39 0.020(4) 0.047(5) 0.048(4) -0.018(4) 0.008(3) -0.002(3)
N40 0.019(4) 0.046(5) 0.050(5) -0.013(4) 0.012(3) -0.001(3)
N41 0.024(4) 0.030(4) 0.022(3) -0.006(3) 0.007(3) -0.005(3)
N42 0.023(4) 0.039(4) 0.029(4) 0.002(3) 0.007(3) -0.007(3)
N43 0.019(4) 0.032(4) 0.030(4) 0.001(3) -0.002(3) 0.000(3)
N44 0.022(4) 0.032(4) 0.039(4) 0.004(3) 0.003(3) -0.004(3)
N45 0.023(4) 0.045(5) 0.053(5) 0.003(4) 0.007(3) -0.006(4)
N46 0.038(5) 0.074(7) 0.078(7) -0.001(5) 0.035(5) 0.015(5)
N47 0.045(7) 0.060(7) 0.226(18) -0.004(9) 0.038(9) -0.018(6)
N48 0.033(5) 0.049(5) 0.067(6) -0.003(4) 0.023(4) -0.006(4)
N49 0.027(4) 0.062(6) 0.057(5) -0.007(4) 0.017(4) -0.007(4)
N50 0.033(4) 0.043(4) 0.018(3) 0.001(3) 0.006(3) -0.011(3)
N51 0.028(4) 0.040(4) 0.023(3) -0.002(3) 0.006(3) -0.008(3)
N52 0.025(4) 0.039(4) 0.029(4) -0.003(3) 0.006(3) -0.002(3)
N53 0.033(4) 0.048(5) 0.045(5) -0.001(4) 0.001(4) 0.007(4)
N54 0.030(4) 0.074(6) 0.038(4) -0.017(4) 0.006(3) -0.018(4)
N55 0.036(5) 0.062(6) 0.090(8) -0.014(6) 0.018(5) -0.003(5)
N56 0.068(7) 0.062(6) 0.054(6) 0.002(5) 0.020(5) -0.003(5)
C1 0.046(7) 0.151(15) 0.050(7) -0.031(8) 0.013(6) 0.002(8)
C2 0.050(8) 0.140(15) 0.063(9) -0.027(9) 0.018(6) 0.002(9)
C3 0.073(10) 0.139(16) 0.052(8) 0.009(9) 0.021(7) 0.000(10)
C4 0.060(9) 0.188(18) 0.035(6) 0.007(8) 0.021(6) -0.008(10)
C5 0.033(6) 0.094(10) 0.052(7) -0.001(6) 0.013(5) 0.006(6)
C6 0.040(6) 0.062(8) 0.071(8) -0.001(6) 0.022(6) 0.008(5)
C7 0.021(4) 0.035(5) 0.047(5) 0.006(4) 0.009(4) 0.003(4)
C8 0.015(4) 0.039(5) 0.064(6) -0.024(5) -0.001(4) 0.005(4)
C9 0.044(6) 0.048(6) 0.050(6) 0.003(5) -0.005(5) 0.003(5)
C10 0.065(8) 0.041(6) 0.069(8) -0.033(6) 0.002(6) 0.009(5)
C11 0.057(7) 0.058(7) 0.054(7) -0.021(6) -0.003(5) 0.012(6)
C12 0.027(5) 0.062(7) 0.051(6) -0.032(5) 0.000(4) 0.006(5)
C13 0.030(5) 0.050(6) 0.046(5) -0.015(5) 0.005(4) 0.007(4)
C14 0.054(7) 0.066(8) 0.051(6) -0.021(6) 0.006(5) 0.016(6)
C15 0.048(7) 0.089(10) 0.053(7) -0.001(7) 0.019(5) 0.021(6)
C16 0.055(8) 0.123(13) 0.051(7) -0.007(8) 0.010(6) 0.010(8)
C17 0.069(10) 0.134(15) 0.070(9) 0.032(10) 0.016(8) 0.028(10)
C18 0.110(13) 0.075(10) 0.077(10) 0.022(8) 0.022(9) 0.021(9)
C19 0.078(10) 0.075(10) 0.088(10) 0.018(8) 0.039(8) 0.012(8)
C20 0.057(7) 0.077(8) 0.035(5) -0.005(5) 0.012(5) 0.007(6)
C21 0.061(8) 0.090(10) 0.042(6) 0.001(6) 0.008(5) -0.005(7)
C22 0.069(9) 0.104(11) 0.036(6) 0.018(7) 0.014(6) 0.009(8)
C23 0.059(7) 0.075(8) 0.035(5) 0.010(5) 0.012(5) -0.009(6)
C24 0.031(5) 0.053(7) 0.046(6) 0.013(5) 0.007(4) 0.001(5)
C25 0.032(5) 0.043(6) 0.050(6) 0.004(4) 0.018(4) -0.005(4)
C26 0.024(4) 0.040(6) 0.034(5) 0.006(4) 0.003(4) -0.002(4)
C27 0.026(5) 0.034(5) 0.046(5) -0.001(4) 0.004(4) -0.003(4)
C28 0.047(6) 0.042(6) 0.054(6) 0.006(5) -0.003(5) 0.000(5)
C29 0.056(7) 0.046(6) 0.056(7) -0.019(5) -0.010(5) 0.002(5)
C30 0.049(6) 0.036(5) 0.041(5) -0.008(4) -0.004(4) 0.009(5)
C31 0.030(5) 0.045(6) 0.036(5) -0.018(4) 0.005(4) 0.007(4)
C32 0.021(4) 0.030(5) 0.035(4) -0.006(4) 0.004(3) -0.002(3)
C33 0.038(6) 0.064(7) 0.036(5) -0.020(5) 0.010(4) -0.001(5)
C34 0.039(6) 0.058(6) 0.029(5) 0.004(4) 0.012(4) -0.003(5)
C35 0.071(8) 0.098(10) 0.028(5) -0.002(6) 0.012(5) 0.000(7)
C36 0.073(9) 0.102(10) 0.021(5) 0.016(6) 0.011(5) -0.005(7)
C37 0.065(8) 0.080(9) 0.040(6) 0.019(6) 0.018(5) 0.000(7)
C38 0.058(7) 0.061(7) 0.038(5) 0.013(5) 0.014(5) 0.010(6)
C39 0.046(7) 0.108(11) 0.046(7) 0.018(7) 0.007(5) -0.006(7)
C40 0.054(8) 0.156(16) 0.043(7) 0.010(9) 0.011(6) 0.010(9)
C41 0.075(11) 0.18(2) 0.064(10) 0.057(12) 0.011(8) 0.023(12)
C42 0.066(9) 0.106(11) 0.062(8) 0.048(8) 0.005(7) 0.009(8)
C43 0.033(6) 0.082(9) 0.063(7) 0.040(7) 0.001(5) -0.004(6)
C44 0.037(6) 0.058(7) 0.068(7) 0.025(6) -0.008(5) -0.011(5)
C45 0.023(5) 0.045(6) 0.057(6) 0.006(5) 0.006(4) -0.004(4)
C46 0.025(5) 0.044(6) 0.063(7) -0.009(5) 0.000(4) -0.001(4)
C47 0.032(6) 0.046(7) 0.105(10) 0.024(7) -0.004(6) 0.005(5)
C48 0.057(8) 0.046(7) 0.082(9) -0.017(6) -0.010(6) 0.003(6)
C49 0.047(7) 0.059(7) 0.064(7) -0.009(6) -0.003(5) 0.015(6)
C50 0.026(5) 0.046(6) 0.063(7) -0.018(5) 0.004(4) -0.007(4)
C51 0.029(5) 0.045(6) 0.051(6) -0.007(5) 0.013(4) 0.002(4)
C52 0.049(7) 0.069(8) 0.049(6) -0.031(6) 0.018(5) -0.019(6)
C53 0.040(6) 0.075(8) 0.034(5) -0.004(5) 0.011(4) -0.019(5)
C54 0.066(9) 0.114(12) 0.045(7) -0.026(8) 0.013(6) -0.014(8)
C55 0.091(11) 0.113(12) 0.031(6) -0.010(7) 0.025(6) -0.034(9)
C56 0.058(8) 0.115(12) 0.046(7) 0.012(7) 0.013(6) -0.031(8)
C57 0.063(8) 0.077(8) 0.030(5) 0.009(5) 0.008(5) -0.023(6)
C58 0.050(7) 0.074(9) 0.073(8) -0.032(7) 0.014(6) 0.006(6)
C59 0.052(8) 0.089(11) 0.141(15) -0.035(10) 0.046(9) -0.008(8)
C60 0.045(9) 0.116(15) 0.21(2) -0.068(15) 0.045(11) -0.005(9)
C61 0.047(8) 0.100(12) 0.146(15) -0.026(11) 0.050(9) -0.020(8)
C62 0.033(6) 0.083(9) 0.059(7) -0.021(6) 0.011(5) -0.002(6)
C63 0.044(7) 0.099(10) 0.042(6) -0.026(6) 0.020(5) -0.020(7)
C64 0.035(5) 0.061(7) 0.031(5) -0.015(4) 0.005(4) -0.011(5)
C65 0.030(5) 0.058(6) 0.027(4) -0.005(4) 0.006(4) -0.014(5)
C66 0.040(6) 0.082(9) 0.035(5) 0.002(5) 0.005(4) -0.022(6)
C67 0.048(7) 0.060(7) 0.053(6) 0.009(5) -0.003(5) -0.023(6)
C68 0.039(6) 0.059(7) 0.043(6) 0.009(5) -0.001(4) -0.006(5)
C69 0.028(5) 0.047(6) 0.025(4) 0.005(4) 0.004(3) -0.001(4)
C70 0.031(5) 0.046(6) 0.025(4) 0.004(4) 0.002(3) -0.007(4)
C71 0.031(5) 0.045(6) 0.028(4) 0.005(4) 0.002(4) -0.002(4)
C72 0.029(5) 0.039(5) 0.034(4) 0.010(4) 0.005(4) 0.000(4)
C73 0.043(6) 0.063(7) 0.054(6) 0.002(5) 0.004(5) 0.000(5)
C74 0.027(6) 0.067(8) 0.110(11) -0.005(7) 0.008(6) -0.003(6)
C75 0.030(6) 0.062(8) 0.099(10) 0.003(7) 0.012(6) -0.014(5)
C76 0.042(6) 0.050(7) 0.071(7) 0.011(5) 0.016(5) -0.002(5)
C77 0.051(8) 0.062(8) 0.109(11) -0.024(8) 0.010(7) 0.004(6)
C78 0.031(7) 0.075(10) 0.24(2) -0.063(12) 0.031(10) 0.010(7)
C79 0.029(7) 0.113(14) 0.22(2) -0.083(14) 0.025(10) -0.007(8)
C80 0.034(7) 0.084(10) 0.146(14) -0.056(10) 0.034(8) -0.013(7)
C81 0.020(5) 0.062(7) 0.078(8) -0.031(6) 0.015(5) -0.003(5)
C82 0.028(5) 0.045(6) 0.068(7) -0.030(5) 0.015(5) -0.004(4)
C83 0.021(4) 0.041(5) 0.025(4) -0.010(4) 0.004(3) -0.003(4)
C84 0.021(4) 0.046(5) 0.022(4) -0.008(4) 0.004(3) -0.003(4)
C85 0.029(5) 0.040(5) 0.029(4) -0.006(4) 0.012(4) -0.012(4)
C86 0.035(5) 0.036(5) 0.039(5) -0.006(4) 0.009(4) -0.009(4)
C87 0.033(5) 0.039(5) 0.028(4) -0.002(4) 0.007(4) -0.002(4)
C88 0.023(4) 0.041(5) 0.015(3) -0.006(3) 0.000(3) 0.001(4)
C89 0.021(4) 0.037(5) 0.015(3) -0.001(3) 0.007(3) -0.007(3)
C90 0.025(5) 0.053(6) 0.018(4) -0.002(4) 0.005(3) -0.003(4)
C91 0.027(5) 0.035(5) 0.038(5) -0.003(4) 0.008(4) -0.007(4)
C92 0.026(5) 0.038(5) 0.065(7) -0.001(5) 0.007(4) -0.005(4)
C93 0.026(6) 0.061(8) 0.110(11) -0.007(7) 0.005(6) -0.002(5)
C94 0.031(6) 0.048(7) 0.126(12) -0.004(7) 0.010(7) -0.014(5)
C95 0.034(6) 0.051(7) 0.079(8) -0.005(6) 0.008(5) -0.003(5)
C96 0.056(8) 0.091(10) 0.079(9) -0.002(8) 0.025(7) 0.016(7)
C97 0.064(10) 0.112(13) 0.116(13) -0.018(11) 0.049(9) 0.020(10)
C98 0.037(8) 0.108(13) 0.156(17) -0.014(12) 0.034(9) 0.004(8)
C99 0.030(7) 0.095(11) 0.170(17) -0.002(11) 0.040(9) -0.002(7)
C100 0.035(6) 0.068(8) 0.107(10) -0.001(7) 0.036(7) -0.004(6)
C101 0.042(7) 0.067(8) 0.082(9) 0.002(7) 0.019(6) -0.008(6)
C102 0.042(6) 0.047(6) 0.034(5) -0.003(4) 0.014(4) -0.003(5)
C103 0.034(5) 0.055(6) 0.031(5) 0.003(4) 0.011(4) -0.009(5)
C104 0.045(6) 0.045(6) 0.046(6) -0.004(4) 0.017(5) -0.020(5)
C105 0.054(6) 0.031(5) 0.041(5) -0.006(4) 0.014(5) -0.010(5)
C106 0.041(6) 0.047(6) 0.034(5) -0.001(4) 0.009(4) -0.005(5)
C107 0.027(4) 0.044(5) 0.015(4) -0.002(3) 0.005(3) 0.001(4)
C108 0.033(5) 0.035(5) 0.017(4) 0.002(3) 0.006(3) -0.003(4)
C109 0.032(5) 0.052(6) 0.019(4) -0.002(4) 0.004(3) 0.004(4)
C110 0.038(6) 0.057(7) 0.028(4) -0.009(4) 0.006(4) -0.004(5)
C111 0.025(5) 0.074(7) 0.041(5) -0.002(5) 0.005(4) -0.005(5)
C112 0.032(6) 0.089(10) 0.069(8) -0.019(7) 0.007(5) -0.004(6)
C113 0.046(7) 0.101(11) 0.083(9) -0.036(8) 0.023(6) -0.044(8)
C114 0.040(6) 0.087(9) 0.072(8) -0.037(7) 0.020(6) -0.018(6)

loop_
_atom_type_symbol
_atom_type_description
_atom_type_scat_dispersion_real
_atom_type_scat_dispersion_imag
_atom_type_scat_source
H H 0.0000 0.0000 'International Tables Vol C Tables 4.2.6.8 and 6.1.1.4'
C C 0.0033 0.0016 'International Tables Vol C Tables 4.2.6.8 and 6.1.1.4'
O O 0.0106 0.0060 'International Tables Vol C Tables 4.2.6.8 and 6.1.1.4'
Mn Mn 0.3368 0.7283 'International Tables Vol C Tables 4.2.6.8 and 6.1.1.4'
N N 0.0061 0.0033 'International Tables Vol C Tables 4.2.6.8 and 6.1.1.4'

loop_
_geom_angle_atom_site_label_1
_geom_angle_atom_site_label_2
_geom_angle_atom_site_label_3
_geom_angle
_geom_angle_site_symmetry_1
_geom_angle_site_symmetry_3
_geom_angle_publ_flag
N30 Mn1 N3 162.2(3) . . ?
N30 Mn1 O7 72.6(3) . . ?
N3 Mn1 O7 125.0(3) . . ?
N30 Mn1 O1 104.3(3) . . ?
N3 Mn1 O1 71.4(3) . . ?
O7 Mn1 O1 102.1(3) . . ?
N30 Mn1 N1 113.1(4) . . ?
N3 Mn1 N1 70.9(4) . . ?
O7 Mn1 N1 95.2(3) . . ?
O1 Mn1 N1 142.0(3) . . ?
N30 Mn1 N28 69.7(4) . . ?
N3 Mn1 N28 92.8(4) . . ?
O7 Mn1 N28 142.2(3) . . ?
O1 Mn1 N28 88.6(3) . . ?
N1 Mn1 N28 98.0(3) . . ?
N39 Mn2 N5 159.9(3) . . ?
N39 Mn2 O9 72.7(3) . . ?
N5 Mn2 O9 124.8(3) . . ?
N39 Mn2 O1 118.7(3) . . ?
N5 Mn2 O1 72.4(3) . . ?
O9 Mn2 O1 96.6(2) . . ?
N39 Mn2 O2 97.3(3) . . ?
N5 Mn2 O2 72.5(3) . . ?
O9 Mn2 O2 96.4(2) . . ?
O1 Mn2 O2 143.9(3) . . ?
N39 Mn2 N37 70.3(3) . . ?
N5 Mn2 N37 92.5(3) . . ?
O9 Mn2 N37 142.6(3) . . ?
O1 Mn2 N37 96.9(3) . . ?
O2 Mn2 N37 92.9(3) . . ?
N7 Mn3 O11 125.4(3) . . ?
N7 Mn3 N48 155.7(3) . . ?
O11 Mn3 N48 70.4(3) . . ?
N7 Mn3 O2 72.3(3) . . ?
O11 Mn3 O2 102.8(2) . . ?
N48 Mn3 O2 125.7(3) . . ?
N7 Mn3 N46 94.1(4) . . ?
O11 Mn3 N46 140.3(3) . . ?
N48 Mn3 N46 71.0(4) . . ?
O2 Mn3 N46 92.0(3) . . ?
N7 Mn3 N9 69.6(4) . . ?
O11 Mn3 N9 91.3(3) . . ?
N48 Mn3 N9 93.7(4) . . ?
O2 Mn3 N9 140.6(4) . . ?
N46 Mn3 N9 100.2(4) . . ?
N12 Mn4 O8 116.0(3) . . ?
N12 Mn4 N32 172.0(3) . . ?
O8 Mn4 N32 72.0(3) . . ?
N12 Mn4 O3 70.7(3) . . ?
O8 Mn4 O3 101.7(2) . . ?
N32 Mn4 O3 107.4(2) . . ?
N12 Mn4 O7 100.4(3) . . ?
O8 Mn4 O7 143.6(3) . . ?
N32 Mn4 O7 71.7(3) . . ?
O3 Mn4 O7 91.3(2) . . ?
N12 Mn4 N10 71.2(3) . . ?
O8 Mn4 N10 91.9(3) . . ?
N32 Mn4 N10 110.7(3) . . ?
O3 Mn4 N10 141.8(3) . . ?
O7 Mn4 N10 98.5(3) . . ?
N14 Mn5 N41 167.4(2) . . ?
N14 Mn5 O3 73.3(2) . . ?
N41 Mn5 O3 117.5(2) . . ?
N14 Mn5 O10 115.9(2) . . ?
N41 Mn5 O10 71.8(2) . . ?
O3 Mn5 O10 92.1(2) . . ?
N14 Mn5 O9 100.0(2) . . ?
N41 Mn5 O9 72.9(2) . . ?
O3 Mn5 O9 97.9(2) . . ?
O10 Mn5 O9 144.1(2) . . ?
N14 Mn5 O4 71.8(2) . . ?
N41 Mn5 O4 97.6(2) . . ?
O3 Mn5 O4 144.9(2) . . ?
O10 Mn5 O4 99.4(2) . . ?
O9 Mn5 O4 92.0(2) . . ?
N16 Mn6 O4 73.3(3) . . ?
N16 Mn6 N50 161.3(3) . . ?
O4 Mn6 N50 125.3(2) . . ?
N16 Mn6 O12 111.2(3) . . ?
O4 Mn6 O12 94.7(2) . . ?
N50 Mn6 O12 72.5(3) . . ?
N16 Mn6 O11 105.3(3) . . ?
O4 Mn6 O11 96.2(2) . . ?
N50 Mn6 O11 72.7(3) . . ?
O12 Mn6 O11 143.4(2) . . ?
N16 Mn6 N18 71.1(3) . . ?
O4 Mn6 N18 144.3(3) . . ?
N50 Mn6 N18 90.4(3) . . ?
O12 Mn6 N18 95.9(3) . . ?
O11 Mn6 N18 95.3(3) . . ?
N34 Mn7 N21 174.0(3) . . ?
N34 Mn7 O8 72.9(3) . . ?
N21 Mn7 O8 112.3(3) . . ?
N34 Mn7 O5 104.7(3) . . ?
N21 Mn7 O5 72.7(3) . . ?
O8 Mn7 O5 90.5(2) . . ?
N34 Mn7 N36 71.6(3) . . ?
N21 Mn7 N36 102.8(3) . . ?
O8 Mn7 N36 143.7(3) . . ?
O5 Mn7 N36 91.2(3) . . ?
N34 Mn7 N19 110.9(4) . . ?
N21 Mn7 N19 71.8(4) . . ?
O8 Mn7 N19 100.2(3) . . ?
O5 Mn7 N19 144.3(3) . . ?
N36 Mn7 N19 99.4(3) . . ?
O10 Mn8 N43 71.6(2) . . ?
O10 Mn8 N23 112.9(3) . . ?
N43 Mn8 N23 166.5(3) . . ?
O10 Mn8 O5 102.6(2) . . ?
N43 Mn8 O5 120.4(2) . . ?
N23 Mn8 O5 71.9(3) . . ?
O10 Mn8 O6 89.0(2) . . ?
N43 Mn8 O6 96.1(2) . . ?
N23 Mn8 O6 71.8(3) . . ?
O5 Mn8 O6 143.5(2) . . ?
O10 Mn8 N45 141.8(3) . . ?
N43 Mn8 N45 70.2(3) . . ?
N23 Mn8 N45 104.0(3) . . ?
O5 Mn8 N45 97.8(3) . . ?
O6 Mn8 N45 93.6(3) . . ?
N25 Mn9 N52 160.3(3) . . ?
N25 Mn9 O12 116.0(3) . . ?
N52 Mn9 O12 71.8(3) . . ?
N25 Mn9 O6 72.1(3) . . ?
N52 Mn9 O6 125.0(3) . . ?
O12 Mn9 O6 105.0(2) . . ?
N25 Mn9 N54 99.7(3) . . ?
N52 Mn9 N54 70.7(3) . . ?
O12 Mn9 N54 142.5(3) . . ?
O6 Mn9 N54 96.4(3) . . ?
N25 Mn9 N27 70.2(3) . . ?
N52 Mn9 N27 92.6(3) . . ?
O12 Mn9 N27 89.4(3) . . ?
O6 Mn9 N27 142.2(3) . . ?
N54 Mn9 N27 92.2(3) . . ?
C7 O1 Mn1 113.5(6) . . ?
C7 O1 Mn2 116.9(6) . . ?
Mn1 O1 Mn2 128.2(3) . . ?
C13 O2 Mn3 111.9(6) . . ?
C13 O2 Mn2 117.7(7) . . ?
Mn3 O2 Mn2 129.2(3) . . ?
C26 O3 Mn5 116.9(5) . . ?
C26 O3 Mn4 114.0(5) . . ?
Mn5 O3 Mn4 128.2(3) . . ?
C32 O4 Mn6 112.5(5) . . ?
C32 O4 Mn5 117.5(5) . . ?
Mn6 O4 Mn5 129.7(3) . . ?
C45 O5 Mn7 112.6(6) . . ?
C45 O5 Mn8 119.1(6) . . ?
Mn7 O5 Mn8 128.2(3) . . ?
C51 O6 Mn9 112.9(6) . . ?
C51 O6 Mn8 117.6(6) . . ?
Mn9 O6 Mn8 129.4(3) . . ?
C64 O7 Mn1 114.4(6) . . ?
C64 O7 Mn4 119.0(6) . . ?
Mn1 O7 Mn4 126.5(3) . . ?
C70 O8 Mn7 112.6(5) . . ?
C70 O8 Mn4 120.4(6) . . ?
Mn7 O8 Mn4 126.8(3) . . ?
C83 O9 Mn2 112.7(5) . . ?
C83 O9 Mn5 117.5(5) . . ?
Mn2 O9 Mn5 128.5(3) . . ?
C89 O10 Mn8 115.2(5) . . ?
C89 O10 Mn5 118.8(5) . . ?
Mn8 O10 Mn5 125.1(3) . . ?
C102 O11 Mn3 114.1(6) . . ?
C102 O11 Mn6 117.5(6) . . ?
Mn3 O11 Mn6 125.2(3) . . ?
C108 O12 Mn9 114.3(5) . . ?
C108 O12 Mn6 117.7(5) . . ?
Mn9 O12 Mn6 126.1(3) . . ?
O57 O58 O66 134(5) . . ?
O65 O64 O63 113(3) . . ?
C5 N1 C1 121.4(12) . . ?
C5 N1 Mn1 114.9(7) . . ?
C1 N1 Mn1 123.7(11) . . ?
C6 N3 N4 116.2(10) . . ?
C6 N3 Mn1 122.8(8) . . ?
N4 N3 Mn1 119.5(6) . . ?
C7 N4 N3 108.8(8) . . ?
C8 N5 C12 119.9(9) . . ?
C8 N5 Mn2 120.7(6) . . ?
C12 N5 Mn2 119.0(7) . . ?
C13 N6 N7 108.3(9) . . ?
C14 N7 N6 115.3(9) . . ?
C14 N7 Mn3 124.1(9) . . ?
N6 N7 Mn3 120.5(6) . . ?
C15 N9 C19 119.2(12) . . ?
C15 N9 Mn3 116.1(9) . . ?
C19 N9 Mn3 124.5(10) . . ?
C20 N10 C24 118.2(9) . . ?
C20 N10 Mn4 127.1(8) . . ?
C24 N10 Mn4 114.6(6) . . ?
C25 N12 N13 117.3(8) . . ?
C25 N12 Mn4 122.5(7) . . ?
N13 N12 Mn4 119.9(6) . . ?
C26 N13 N12 109.8(8) . . ?
C27 N14 C31 121.6(8) . . ?
C27 N14 Mn5 117.8(6) . . ?
C31 N14 Mn5 120.3(6) . . ?
C32 N15 N16 108.4(7) . . ?
C33 N16 N15 116.7(8) . . ?
C33 N16 Mn6 123.7(7) . . ?
N15 N16 Mn6 119.3(5) . . ?
C38 N18 C34 118.9(8) . . ?
C38 N18 Mn6 127.4(7) . . ?
C34 N18 Mn6 113.7(6) . . ?
C39 N19 C43 119.2(10) . . ?
C39 N19 Mn7 125.3(9) . . ?
C43 N19 Mn7 115.6(8) . . ?
C44 N21 N22 118.5(10) . . ?
C44 N21 Mn7 122.9(9) . . ?
N22 N21 Mn7 118.4(6) . . ?
C45 N22 N21 111.5(8) . . ?
C50 N23 C46 120.4(9) . . ?
C50 N23 Mn8 120.5(7) . . ?
C46 N23 Mn8 119.1(7) . . ?
C51 N24 N25 108.3(8) . . ?
C52 N25 N24 116.1(9) . . ?
C52 N25 Mn9 123.8(8) . . ?
N24 N25 Mn9 120.0(6) . . ?
C57 N27 C53 118.9(9) . . ?
C57 N27 Mn9 125.4(7) . . ?
C53 N27 Mn9 115.7(7) . . ?
C58 N28 C62 119.5(10) . . ?
C58 N28 Mn1 124.6(8) . . ?
C62 N28 Mn1 115.2(8) . . ?
C63 N30 N31 115.2(11) . . ?
C63 N30 Mn1 125.3(9) . . ?
N31 N30 Mn1 119.2(6) . . ?
C64 N31 N30 109.0(9) . . ?
C69 N32 C65 121.9(9) . . ?
C69 N32 Mn4 119.2(6) . . ?
C65 N32 Mn4 118.9(7) . . ?
C70 N33 N34 108.0(8) . . ?
C71 N34 N33 115.7(8) . . ?
C71 N34 Mn7 123.8(7) . . ?
N33 N34 Mn7 119.4(6) . . ?
C72 N36 C76 118.4(9) . . ?
C72 N36 Mn7 116.7(6) . . ?
C76 N36 Mn7 124.8(7) . . ?
C77 N37 C81 118.3(9) . . ?
C77 N37 Mn2 127.0(8) . . ?
C81 N37 Mn2 114.5(6) . . ?
C82 N39 N40 115.1(8) . . ?
C82 N39 Mn2 125.7(7) . . ?
N40 N39 Mn2 118.9(5) . . ?
C83 N40 N39 109.3(7) . . ?
C84 N41 C88 120.0(7) . . ?
C84 N41 Mn5 118.9(6) . . ?
C88 N41 Mn5 120.5(5) . . ?
C89 N42 N43 108.9(7) . . ?
C90 N43 N42 116.6(7) . . ?
C90 N43 Mn8 124.2(6) . . ?
N42 N43 Mn8 118.3(5) . . ?
C95 N45 C91 118.0(8) . . ?
C95 N45 Mn8 124.5(7) . . ?
C91 N45 Mn8 117.4(6) . . ?
C96 N46 C100 119.8(11) . . ?
C96 N46 Mn3 125.4(10) . . ?
C100 N46 Mn3 114.4(8) . . ?
C101 N48 N49 118.8(9) . . ?
C101 N48 Mn3 121.5(8) . . ?
N49 N48 Mn3 119.6(6) . . ?
C102 N49 N48 109.4(9) . . ?
C107 N50 C103 121.0(8) . . ?
C107 N50 Mn6 119.0(6) . . ?
C103 N50 Mn6 118.5(6) . . ?
C108 N51 N52 109.5(7) . . ?
C109 N52 N51 115.4(8) . . ?
C109 N52 Mn9 122.4(6) . . ?
N51 N52 Mn9 118.4(5) . . ?
C114 N54 C110 117.8(10) . . ?
C114 N54 Mn9 126.1(8) . . ?
C110 N54 Mn9 116.0(6) . . ?
O14 N55 O15 122.4(12) . . ?
O14 N55 O13 117.0(11) . . ?
O15 N55 O13 120.6(9) . . ?
O17 N56 O18 122.6(12) . . ?
O17 N56 O16 117.9(11) . . ?
O18 N56 O16 119.3(12) . . ?
O21 N57 O20 100.8(19) . . ?
O21 N57 O19 128(2) . . ?
O20 N57 O19 131(2) . . ?
O22 N58 O24 127(2) . . ?
O22 N58 O23 118(2) . . ?
O24 N58 O23 115(2) . . ?
O25 N59 O26 120.005(4) . . ?
O25 N59 O27 120.000(3) . . ?
O26 N59 O27 119.995(6) . . ?
N1 C1 C2 118.8(16) . . ?
C3 C2 C1 117.9(14) . . ?
C2 C3 C4 123.0(15) . . ?
C3 C4 C5 117.3(18) . . ?
N1 C5 C4 121.5(13) . . ?
N1 C5 C6 115.2(11) . . ?
C4 C5 C6 123.1(14) . . ?
N3 C6 N2 126.6(12) . . ?
N3 C6 C5 114.7(11) . . ?
N2 C6 C5 118.7(12) . . ?
O1 C7 N4 126.0(9) . . ?
O1 C7 C8 117.0(8) . . ?
N4 C7 C8 117.0(9) . . ?
N5 C8 C9 122.9(9) . . ?
N5 C8 C7 112.2(8) . . ?
C9 C8 C7 124.9(10) . . ?
C10 C9 C8 116.5(10) . . ?
C11 C10 C9 121.7(10) . . ?
C10 C11 C12 118.9(10) . . ?
N5 C12 C11 120.1(11) . . ?
N5 C12 C13 113.9(9) . . ?
C11 C12 C13 126.0(9) . . ?
O2 C13 N6 126.3(10) . . ?
O2 C13 C12 116.1(8) . . ?
N6 C13 C12 117.6(9) . . ?
N7 C14 N8 122.7(12) . . ?
N7 C14 C15 116.0(11) . . ?
N8 C14 C15 121.3(11) . . ?
N9 C15 C16 122.2(13) . . ?
N9 C15 C14 114.1(11) . . ?
C16 C15 C14 123.7(13) . . ?
C17 C16 C15 117.4(15) . . ?
C16 C17 C18 120.9(14) . . ?
C17 C18 C19 118.1(14) . . ?
N9 C19 C18 122.2(15) . . ?
N10 C20 C21 123.8(12) . . ?
C22 C21 C20 118.0(12) . . ?
C21 C22 C23 121.4(11) . . ?
C22 C23 C24 117.7(12) . . ?
N10 C24 C23 120.9(10) . . ?
N10 C24 C25 116.0(8) . . ?
C23 C24 C25 123.2(10) . . ?
N12 C25 N11 123.2(9) . . ?
N12 C25 C24 115.3(9) . . ?
N11 C25 C24 121.4(9) . . ?
O3 C26 N13 125.2(8) . . ?
O3 C26 C27 118.0(8) . . ?
N13 C26 C27 116.8(8) . . ?
N14 C27 C28 119.2(9) . . ?
N14 C27 C26 113.6(8) . . ?
C28 C27 C26 127.2(9) . . ?
C29 C28 C27 119.3(10) . . ?
C28 C29 C30 120.7(10) . . ?
C29 C30 C31 118.2(9) . . ?
N14 C31 C30 121.0(9) . . ?
N14 C31 C32 113.2(8) . . ?
C30 C31 C32 125.8(8) . . ?
O4 C32 N15 126.1(8) . . ?
O4 C32 C31 116.9(7) . . ?
N15 C32 C31 117.0(8) . . ?
N17 C33 N16 122.1(11) . . ?
N17 C33 C34 122.7(9) . . ?
N16 C33 C34 115.1(9) . . ?
N18 C34 C35 121.3(10) . . ?
N18 C34 C33 116.2(8) . . ?
C35 C34 C33 122.5(10) . . ?
C36 C35 C34 118.3(11) . . ?
C37 C36 C35 120.6(9) . . ?
C36 C37 C38 117.7(11) . . ?
N18 C38 C37 123.2(11) . . ?
N19 C39 C40 122.6(14) . . ?
C41 C40 C39 119.2(16) . . ?
C40 C41 C42 119.4(13) . . ?
C43 C42 C41 118.1(14) . . ?
N19 C43 C42 121.5(14) . . ?
N19 C43 C44 114.5(9) . . ?
C42 C43 C44 124.1(13) . . ?
N21 C44 N20 124.5(13) . . ?
N21 C44 C43 115.0(11) . . ?
N20 C44 C43 120.5(10) . . ?
O5 C45 N22 124.8(10) . . ?
O5 C45 C46 116.7(9) . . ?
N22 C45 C46 118.5(10) . . ?
N23 C46 C47 120.4(10) . . ?
N23 C46 C45 113.3(9) . . ?
C47 C46 C45 126.3(11) . . ?
C48 C47 C46 118.1(11) . . ?
C47 C48 C49 122.0(11) . . ?
C48 C49 C50 118.0(11) . . ?
N23 C50 C49 121.1(11) . . ?
N23 C50 C51 112.7(9) . . ?
C49 C50 C51 126.1(10) . . ?
O6 C51 N24 126.6(10) . . ?
O6 C51 C50 117.3(9) . . ?
N24 C51 C50 116.1(9) . . ?
N25 C52 N26 123.6(12) . . ?
N25 C52 C53 116.5(10) . . ?
N26 C52 C53 119.9(10) . . ?
N27 C53 C54 119.2(12) . . ?
N27 C53 C52 113.8(9) . . ?
C54 C53 C52 126.9(12) . . ?
C55 C54 C53 121.9(13) . . ?
C56 C55 C54 118.6(11) . . ?
C55 C56 C57 120.0(13) . . ?
N27 C57 C56 121.4(12) . . ?
N28 C58 C59 121.6(13) . . ?
C60 C59 C58 119.0(15) . . ?
C59 C60 C61 120.6(14) . . ?
C60 C61 C62 119.8(15) . . ?
N28 C62 C61 119.4(13) . . ?
N28 C62 C63 114.3(10) . . ?
C61 C62 C63 126.2(13) . . ?
N30 C63 N29 124.8(13) . . ?
N30 C63 C62 114.7(12) . . ?
N29 C63 C62 120.5(10) . . ?
O7 C64 N31 124.9(10) . . ?
O7 C64 C65 116.9(8) . . ?
N31 C64 C65 118.2(10) . . ?
N32 C65 C66 119.2(10) . . ?
N32 C65 C64 113.4(9) . . ?
C66 C65 C64 127.3(9) . . ?
C67 C66 C65 120.1(10) . . ?
C66 C67 C68 119.2(11) . . ?
C69 C68 C67 118.3(10) . . ?
N32 C69 C68 121.2(9) . . ?
N32 C69 C70 114.6(8) . . ?
C68 C69 C70 124.2(9) . . ?
N33 C70 O8 127.0(8) . . ?
N33 C70 C69 119.3(9) . . ?
O8 C70 C69 113.6(8) . . ?
N34 C71 N35 126.6(9) . . ?
N34 C71 C72 114.2(8) . . ?
N35 C71 C72 119.2(8) . . ?
N36 C72 C73 123.1(9) . . ?
N36 C72 C71 113.0(8) . . ?
C73 C72 C71 123.8(9) . . ?
C72 C73 C74 117.6(11) . . ?
C75 C74 C73 119.2(10) . . ?
C74 C75 C76 119.0(11) . . ?
N36 C76 C75 122.7(10) . . ?
N37 C77 C78 122.7(13) . . ?
C79 C78 C77 118.9(13) . . ?
C78 C79 C80 119.8(12) . . ?
C79 C80 C81 118.3(13) . . ?
N37 C81 C80 121.9(11) . . ?
N37 C81 C82 114.3(8) . . ?
C80 C81 C82 123.8(11) . . ?
N39 C82 N38 125.7(9) . . ?
N39 C82 C81 115.0(9) . . ?
N38 C82 C81 119.3(9) . . ?
N40 C83 O9 125.9(8) . . ?
N40 C83 C84 118.3(8) . . ?
O9 C83 C84 115.8(7) . . ?
N41 C84 C85 121.8(8) . . ?
N41 C84 C83 114.0(8) . . ?
C85 C84 C83 124.1(8) . . ?
C86 C85 C84 117.6(8) . . ?
C85 C86 C87 120.3(8) . . ?
C88 C87 C86 118.6(8) . . ?
N41 C88 C87 121.7(8) . . ?
N41 C88 C89 110.9(7) . . ?
C87 C88 C89 127.4(8) . . ?
O10 C89 N42 126.0(7) . . ?
O10 C89 C88 117.1(7) . . ?
N42 C89 C88 116.9(7) . . ?
N43 C90 N44 126.5(8) . . ?
N43 C90 C91 114.1(8) . . ?
N44 C90 C91 119.4(8) . . ?
C92 C91 N45 122.6(8) . . ?
C92 C91 C90 124.2(9) . . ?
N45 C91 C90 113.1(8) . . ?
C91 C92 C93 119.3(10) . . ?
C94 C93 C92 118.9(10) . . ?
C93 C94 C95 119.1(10) . . ?
N45 C95 C94 122.2(10) . . ?
N46 C96 C97 123.2(15) . . ?
C98 C97 C96 117.9(15) . . ?
C97 C98 C99 120.0(13) . . ?
C98 C99 C100 118.7(14) . . ?
N46 C100 C99 120.1(12) . . ?
N46 C100 C101 116.1(10) . . ?
C99 C100 C101 123.8(13) . . ?
N48 C101 N47 123.2(12) . . ?
N48 C101 C100 116.1(11) . . ?
N47 C101 C100 120.7(11) . . ?
O11 C102 N49 125.4(9) . . ?
O11 C102 C103 116.3(8) . . ?
N49 C102 C103 118.3(9) . . ?
N50 C103 C104 120.2(10) . . ?
N50 C103 C102 113.1(9) . . ?
C104 C103 C102 126.7(9) . . ?
C103 C104 C105 118.1(9) . . ?
C104 C105 C106 121.2(9) . . ?
C107 C106 C105 118.0(9) . . ?
N50 C107 C106 121.4(8) . . ?
N50 C107 C108 112.6(8) . . ?
C106 C107 C108 126.0(8) . . ?
O12 C108 N51 125.4(8) . . ?
O12 C108 C107 116.3(8) . . ?
N51 C108 C107 118.3(8) . . ?
N52 C109 N53 127.1(9) . . ?
N52 C109 C110 113.8(9) . . ?
N53 C109 C110 119.1(9) . . ?
N54 C110 C111 121.4(10) . . ?
N54 C110 C109 113.7(8) . . ?
C111 C110 C109 124.8(10) . . ?
C112 C111 C110 120.7(11) . . ?
C111 C112 C113 119.2(11) . . ?
C112 C113 C114 117.9(11) . . ?
N54 C114 C113 123.1(13) . . ?

loop_
_geom_bond_atom_site_label_1
_geom_bond_atom_site_label_2
_geom_bond_distance
_geom_bond_site_symmetry_2
_geom_bond_publ_flag
Mn1 N30 2.114(11) . ?
Mn1 N3 2.152(10) . ?
Mn1 O7 2.155(7) . ?
Mn1 O1 2.198(6) . ?
Mn1 N1 2.312(10) . ?
Mn1 N28 2.353(9) . ?
Mn2 N39 2.143(8) . ?
Mn2 N5 2.153(8) . ?
Mn2 O9 2.161(6) . ?
Mn2 O1 2.215(7) . ?
Mn2 O2 2.229(7) . ?
Mn2 N37 2.382(8) . ?
Mn3 N7 2.125(9) . ?
Mn3 O11 2.180(7) . ?
Mn3 N48 2.182(9) . ?
Mn3 O2 2.192(7) . ?
Mn3 N46 2.341(9) . ?
Mn3 N9 2.355(10) . ?
Mn4 N12 2.150(8) . ?
Mn4 O8 2.186(6) . ?
Mn4 N32 2.200(9) . ?
Mn4 O3 2.211(6) . ?
Mn4 O7 2.218(6) . ?
Mn4 N10 2.318(8) . ?
Mn5 N14 2.165(7) . ?
Mn5 N41 2.166(7) . ?
Mn5 O3 2.192(6) . ?
Mn5 O10 2.198(6) . ?
Mn5 O9 2.212(6) . ?
Mn5 O4 2.252(6) . ?
Mn6 N16 2.123(8) . ?
Mn6 O4 2.141(6) . ?
Mn6 N50 2.169(7) . ?
Mn6 O12 2.188(6) . ?
Mn6 O11 2.228(6) . ?
Mn6 N18 2.378(7) . ?
Mn7 N34 2.115(8) . ?
Mn7 N21 2.126(9) . ?
Mn7 O8 2.155(6) . ?
Mn7 O5 2.195(7) . ?
Mn7 N36 2.268(8) . ?
Mn7 N19 2.287(9) . ?
Mn8 O10 2.165(6) . ?
Mn8 N43 2.177(7) . ?
Mn8 N23 2.183(8) . ?
Mn8 O5 2.209(6) . ?
Mn8 O6 2.251(6) . ?
Mn8 N45 2.302(8) . ?
Mn9 N25 2.138(8) . ?
Mn9 N52 2.151(8) . ?
Mn9 O12 2.179(6) . ?
Mn9 O6 2.189(7) . ?
Mn9 N54 2.309(8) . ?
Mn9 N27 2.358(8) . ?
O1 C7 1.283(11) . ?
O2 C13 1.290(12) . ?
O3 C26 1.281(11) . ?
O4 C32 1.292(10) . ?
O5 C45 1.274(12) . ?
O6 C51 1.288(11) . ?
O7 C64 1.282(12) . ?
O8 C70 1.313(12) . ?
O9 C83 1.319(11) . ?
O10 C89 1.275(10) . ?
O11 C102 1.296(12) . ?
O12 C108 1.289(11) . ?
O13 N55 1.297(13) . ?
O14 N55 1.230(12) . ?
O15 N55 1.289(13) . ?
O16 N56 1.246(12) . ?
O17 N56 1.231(14) . ?
O18 N56 1.245(14) . ?
O19 N57 1.30(2) . ?
O20 N57 1.25(2) . ?
O21 N57 1.21(2) . ?
O22 N58 0.94(2) . ?
O23 N58 1.29(2) . ?
O24 N58 1.23(3) . ?
O25 N59 1.2399 . ?
O26 N59 1.2400 . ?
O27 N59 1.2401 . ?
O57 O58 0.86(4) . ?
O58 O66 1.45(5) . ?
O63 O64 1.30(4) . ?
O64 O65 1.13(3) . ?
N1 C5 1.318(17) . ?
N1 C1 1.337(15) . ?
N2 C6 1.332(16) . ?
N3 C6 1.259(14) . ?
N3 N4 1.396(12) . ?
N4 C7 1.320(12) . ?
N5 C8 1.313(13) . ?
N5 C12 1.352(12) . ?
N6 C13 1.340(12) . ?
N6 N7 1.371(14) . ?
N7 C14 1.306(14) . ?
N8 C14 1.352(17) . ?
N9 C15 1.318(17) . ?
N9 C19 1.341(17) . ?
N10 C20 1.322(13) . ?
N10 C24 1.336(14) . ?
N11 C25 1.339(14) . ?
N12 C25 1.294(12) . ?
N12 N13 1.387(11) . ?
N13 C26 1.303(12) . ?
N14 C27 1.346(12) . ?
N14 C31 1.351(11) . ?
N15 C32 1.338(11) . ?
N15 N16 1.371(11) . ?
N16 C33 1.325(12) . ?
N17 C33 1.320(14) . ?
N18 C38 1.331(13) . ?
N18 C34 1.338(13) . ?
N19 C39 1.323(17) . ?
N19 C43 1.328(16) . ?
N20 C44 1.341(16) . ?
N21 C44 1.280(13) . ?
N21 N22 1.366(13) . ?
N22 C45 1.325(13) . ?
N23 C50 1.343(13) . ?
N23 C46 1.345(13) . ?
N24 C51 1.324(13) . ?
N24 N25 1.394(13) . ?
N25 C52 1.319(13) . ?
N26 C52 1.339(15) . ?
N27 C57 1.317(15) . ?
N27 C53 1.359(14) . ?
N28 C58 1.354(16) . ?
N28 C62 1.360(16) . ?
N29 C63 1.333(16) . ?
N30 C63 1.323(13) . ?
N30 N31 1.404(14) . ?
N31 C64 1.324(12) . ?
N32 C69 1.318(12) . ?
N32 C65 1.353(11) . ?
N33 C70 1.289(12) . ?
N33 N34 1.422(10) . ?
N34 C71 1.275(12) . ?
N35 C71 1.352(13) . ?
N36 C72 1.336(12) . ?
N36 C76 1.350(13) . ?
N37 C77 1.313(15) . ?
N37 C81 1.359(14) . ?
N38 C82 1.322(13) . ?
N39 C82 1.280(12) . ?
N39 N40 1.393(11) . ?
N40 C83 1.304(11) . ?
N41 C84 1.348(10) . ?
N41 C88 1.351(11) . ?
N42 C89 1.317(11) . ?
N42 N43 1.407(9) . ?
N43 C90 1.288(11) . ?
N44 C90 1.317(12) . ?
N45 C95 1.323(13) . ?
N45 C91 1.368(12) . ?
N46 C96 1.284(16) . ?
N46 C100 1.356(16) . ?
N47 C101 1.337(17) . ?
N48 C101 1.319(14) . ?
N48 N49 1.365(12) . ?
N49 C102 1.301(12) . ?
N50 C107 1.317(11) . ?
N50 C103 1.364(11) . ?
N51 C108 1.304(11) . ?
N51 N52 1.416(10) . ?
N52 C109 1.292(11) . ?
N53 C109 1.310(13) . ?
N54 C114 1.337(14) . ?
N54 C110 1.347(14) . ?
C1 C2 1.45(2) . ?
C2 C3 1.32(2) . ?
C3 C4 1.36(2) . ?
C4 C5 1.393(18) . ?
C5 C6 1.502(17) . ?
C7 C8 1.501(13) . ?
C8 C9 1.408(14) . ?
C9 C10 1.370(15) . ?
C10 C11 1.355(17) . ?
C11 C12 1.402(16) . ?
C12 C13 1.475(16) . ?
C14 C15 1.450(18) . ?
C15 C16 1.417(17) . ?
C16 C17 1.36(2) . ?
C17 C18 1.37(2) . ?
C18 C19 1.38(2) . ?
C20 C21 1.381(16) . ?
C21 C22 1.34(2) . ?
C22 C23 1.358(18) . ?
C23 C24 1.428(14) . ?
C24 C25 1.464(14) . ?
C26 C27 1.458(13) . ?
C27 C28 1.399(14) . ?
C28 C29 1.381(15) . ?
C29 C30 1.382(15) . ?
C30 C31 1.382(13) . ?
C31 C32 1.473(13) . ?
C33 C34 1.471(15) . ?
C34 C35 1.413(13) . ?
C35 C36 1.375(19) . ?
C36 C37 1.366(18) . ?
C37 C38 1.395(14) . ?
C39 C40 1.404(18) . ?
C40 C41 1.32(3) . ?
C41 C42 1.42(3) . ?
C42 C43 1.399(16) . ?
C43 C44 1.496(18) . ?
C45 C46 1.472(14) . ?
C46 C47 1.425(16) . ?
C47 C48 1.355(18) . ?
C48 C49 1.365(18) . ?
C49 C50 1.410(15) . ?
C50 C51 1.487(15) . ?
C52 C53 1.451(17) . ?
C53 C54 1.392(15) . ?
C54 C55 1.34(2) . ?
C55 C56 1.33(2) . ?
C56 C57 1.413(15) . ?
C58 C59 1.381(17) . ?
C59 C60 1.34(2) . ?
C60 C61 1.37(2) . ?
C61 C62 1.392(16) . ?
C62 C63 1.445(18) . ?
C64 C65 1.466(15) . ?
C65 C66 1.386(16) . ?
C66 C67 1.373(17) . ?
C67 C68 1.400(15) . ?
C68 C69 1.388(15) . ?
C69 C70 1.502(12) . ?
C71 C72 1.517(13) . ?
C72 C73 1.382(14) . ?
C73 C74 1.426(16) . ?
C74 C75 1.367(18) . ?
C75 C76 1.383(16) . ?
C77 C78 1.392(18) . ?
C78 C79 1.35(2) . ?
C79 C80 1.38(2) . ?
C80 C81 1.382(15) . ?
C81 C82 1.511(15) . ?
C83 C84 1.478(12) . ?
C84 C85 1.402(13) . ?
C85 C86 1.390(13) . ?
C86 C87 1.405(13) . ?
C87 C88 1.374(13) . ?
C88 C89 1.494(11) . ?
C90 C91 1.512(12) . ?
C91 C92 1.345(13) . ?
C92 C93 1.391(15) . ?
C93 C94 1.363(17) . ?
C94 C95 1.395(16) . ?
C96 C97 1.416(19) . ?
C97 C98 1.34(2) . ?
C98 C99 1.39(2) . ?
C99 C100 1.397(16) . ?
C100 C101 1.445(17) . ?
C102 C103 1.495(14) . ?
C103 C104 1.373(14) . ?
C104 C105 1.375(15) . ?
C105 C106 1.377(14) . ?
C106 C107 1.374(13) . ?
C107 C108 1.499(12) . ?
C109 C110 1.504(13) . ?
C110 C111 1.370(14) . ?
C111 C112 1.347(16) . ?
C112 C113 1.38(2) . ?
C113 C114 1.382(18) . ?
